data_7708381
loop_
_publ_author_name
'Shephard, Angus'
'Ali, Safaa'
'Wang, Jun'
'Guo, Zhifang'
'Davies, Murray S.'
'Deacon, Glen B.'
'Junk, Peter Courtney'

_publ_section_title
;
 New lanthanoid biphenolate complexes, their further reactivity with
 trimethylaluminium and catalytic activity for the polymerisation of
 rac-lactide
;
_journal_name_full 'Dalton Transactions'
_journal_paper_doi 10.1039/D1DT02513A
_journal_year 2021
_chemical_formula_moiety 'C58 H85 Gd O7, 3(C4 H8 O)'
_chemical_formula_sum 'C70 H109 Gd O10'
_chemical_formula_weight 1267.82
_space_group_crystal_system monoclinic
_space_group_IT_number 14
_space_group_name_Hall '-P 2ybc'
_space_group_name_H-M_alt 'P 1 21/c 1'
_atom_sites_solution_hydrogens geom
_atom_sites_solution_primary dual
_audit_creation_date 2021-08-25
_audit_creation_method
;
Olex2 1.3
(compiled 2020.11.12 svn.r5f609507 for OlexSys, GUI svn.r6272)
;
_audit_update_record
;
2021-09-16 deposited with the CCDC.	2021-09-21 downloaded from the CCDC.
;
_cell_angle_alpha 90
_cell_angle_beta 94.11(3)
_cell_angle_gamma 90
_cell_formula_units_Z 4
_cell_length_a 13.228(3)
_cell_length_b 17.675(4)
_cell_length_c 28.481(6)
_cell_measurement_reflns_used 15703
_cell_measurement_temperature 100(2)
_cell_measurement_theta_max 25
_cell_measurement_theta_min 2
_cell_volume 6642(3)
_computing_cell_refinement 'XDS (Kabsch, 1993)'
_computing_data_collection 'BluIce (McPhillips, 2002)'
_computing_data_reduction 'XDS (Kabsch, 1993)'
_computing_molecular_graphics 'Olex2 1.3 (Dolomanov et al., 2009)'
_computing_publication_material 'Olex2 1.3 (Dolomanov et al., 2009)'
_computing_structure_refinement 'SHELXL 2018/3 (Sheldrick, 2015)'
_computing_structure_solution 'SHELXT 2014/5 (Sheldrick, 2014)'
_diffrn_ambient_temperature 100(2)
_diffrn_measured_fraction_theta_full 0.992
_diffrn_measured_fraction_theta_max 0.986
_diffrn_measurement_device_type 'ADSC Quantum 210r'
_diffrn_measurement_method 'Phi Scan'
_diffrn_radiation_monochromator 'Silicon Double Crystal'
_diffrn_radiation_type Synchrotron
_diffrn_radiation_wavelength 0.71073
_diffrn_reflns_av_R_equivalents 0.0341
_diffrn_reflns_av_unetI/netI 0.0215
_diffrn_reflns_Laue_measured_fraction_full 0.992
_diffrn_reflns_Laue_measured_fraction_max 0.986
_diffrn_reflns_limit_h_max 17
_diffrn_reflns_limit_h_min -17
_diffrn_reflns_limit_k_max 23
_diffrn_reflns_limit_k_min -23
_diffrn_reflns_limit_l_max 37
_diffrn_reflns_limit_l_min -37
_diffrn_reflns_number 88343
_diffrn_reflns_point_group_measured_fraction_full 0.992
_diffrn_reflns_point_group_measured_fraction_max 0.986
_diffrn_reflns_theta_full 25.242
_diffrn_reflns_theta_max 27.924
_diffrn_reflns_theta_min 1.357
_diffrn_source 'MX1 Beamline Australian Synchrotron'
_exptl_absorpt_coefficient_mu 1.054
_exptl_absorpt_correction_T_max 0.9
_exptl_absorpt_correction_T_min 0.8
_exptl_absorpt_correction_type multi-scan
_exptl_absorpt_process_details 'XDS (Kabsch, 1993)'
_exptl_crystal_colour brown
_exptl_crystal_colour_primary brown
_exptl_crystal_density_diffrn 1.268
_exptl_crystal_description block
_exptl_crystal_F_000 2692
_exptl_crystal_size_max 0.2
_exptl_crystal_size_mid 0.12
_exptl_crystal_size_min 0.1
_refine_diff_density_max 0.856
_refine_diff_density_min -0.538
_refine_diff_density_rms 0.063
_refine_ls_extinction_coef 0.0091(3)
_refine_ls_extinction_expression Fc^*^=kFc[1+0.001xFc^2^\l^3^/sin(2\q)]^-1/4^
_refine_ls_extinction_method 'SHELXL-2018/3 (Sheldrick 2018)'
_refine_ls_goodness_of_fit_ref 1.039
_refine_ls_hydrogen_treatment constr
_refine_ls_matrix_type full
_refine_ls_number_parameters 942
_refine_ls_number_reflns 15703
_refine_ls_number_restraints 429
_refine_ls_restrained_S_all 1.064
_refine_ls_R_factor_all 0.0400
_refine_ls_R_factor_gt 0.0352
_refine_ls_shift/su_max 0.003
_refine_ls_shift/su_mean 0.000
_refine_ls_structure_factor_coef Fsqd
_refine_ls_weighting_details 'w=1/[\s^2^(Fo^2^)+(0.0391P)^2^+6.5797P] where P=(Fo^2^+2Fc^2^)/3'
_refine_ls_weighting_scheme calc
_refine_ls_wR_factor_gt 0.0858
_refine_ls_wR_factor_ref 0.0888
_reflns_Friedel_coverage 0.000
_reflns_number_gt 14027
_reflns_number_total 15703
_reflns_threshold_expression 'I > 2\s(I)'
_cod_data_source_file d1dt02513a2.cif
_cod_data_source_block 3
_cod_original_cell_volume 6642(2)
_cod_database_code 7708381
_shelx_shelxl_version_number 2018/3
_shelx_space_group_comment
;
The symmetry employed for this shelxl refinement is uniquely defined
by the following loop, which should always be used as a source of
symmetry information in preference to the above space-group names.
They are only intended as comments.
;
_shelx_estimated_absorpt_t_max 0.902
_shelx_estimated_absorpt_t_min 0.817
_olex2_refinement_description
;
1. Shared sites
{O8, C62A}
2. Others
 Fixed Uiso: H1(0.071) H1A(0.088) H1B(0.088) H1C(0.088) H2A(0.077) H2B(0.077)
 H2C(0.077) H3A(0.082) H3B(0.082) H3C(0.082) H6(0.052) H8(0.064) H11A(0.096)
 H11B(0.096) H11C(0.096) H12A(0.075) H12B(0.075) H14(0.056) H16(0.059)
 H20A(0.115) H20B(0.115) H20C(0.115) H21A(0.11) H21B(0.11) H21C(0.11)
 H22A(0.078) H22B(0.078) H22C(0.078) H23A(0.096) H23B(0.096) H23C(0.096)
 H24A(0.084) H24B(0.084) H24C(0.084) H25A(0.073) H25B(0.073) H25C(0.073)
 H26A(0.077) H26B(0.077) H26C(0.077) H29(0.047) H31(0.044) H34A(0.073)
 H34B(0.073) H34C(0.073) H35A(0.042) H35B(0.042) H37(0.054) H39(0.054)
 H42A(0.124) H42B(0.124) H42C(0.124) H44A(0.075) H44B(0.075) H44C(0.075)
 H45A(0.073) H45B(0.073) H45C(0.073) H46A(0.073) H46B(0.073) H46C(0.073)
 H47A(0.085) H47B(0.085) H47C(0.085) H47D(0.085) H48A(0.074) H48B(0.074)
 H48C(0.098) H48D(0.098) H49A(0.108) H49B(0.108) H49C(0.097) H49D(0.097)
 H50A(0.084) H50B(0.084) H50C(0.084) H50D(0.084) H51A(0.069) H51B(0.069)
 H51C(0.07) H51D(0.07) H52A(0.093) H52B(0.093) H52C(0.078) H52D(0.078)
 H53A(0.095) H53B(0.095) H53C(0.082) H53D(0.082) H54A(0.067) H54B(0.067)
 H54C(0.071) H54D(0.071) H55A(0.122) H55B(0.122) H56A(0.149) H56B(0.149)
 H57A(0.129) H57B(0.129) H58A(0.072) H58B(0.072) H59A(0.056) H59B(0.056)
 H60A(0.078) H60B(0.078) H61A(0.085) H61B(0.085) H62A(0.104) H62B(0.104)
 H59C(0.176) H59D(0.176) H60C(0.136) H60D(0.136) H61C(0.152) H61D(0.152)
 H62C(0.256) H62D(0.256) H63A(0.13) H63B(0.13) H64A(0.1) H64B(0.1) H65A(0.153)
 H65B(0.153) H66A(0.217) H66B(0.217) H63C(0.128) H63D(0.128) H64C(0.118)
 H64D(0.118) H65C(0.142) H65D(0.142) H66C(0.112) H66D(0.112) H67A(0.159)
 H67B(0.159) H68A(0.125) H68B(0.125) H69A(0.143) H69B(0.143) H70A(0.234)
 H70B(0.234) H67C(0.244) H67D(0.244) H68C(0.188) H68D(0.188) H69C(0.233)
 H69D(0.233) H70C(0.394) H70D(0.394)
 Fixed X: H1(0.244487) H1A(0.286102) H1B(0.168756) H1C(0.233537) H2A(0.110089)
 H2B(0.042034) H2C(0.08032) H3A(0.147167) H3B(0.112238) H3C(0.227375)
 H6(0.31482) H8(0.490232) H11A(0.506376) H11B(0.507085) H11C(0.413275)
 H12A(0.37753) H12B(0.412363) H14(0.561298) H16(0.797646) H20A(0.776571)
 H20B(0.761925) H20C(0.665146) H21A(0.833427) H21B(0.865035) H21C(0.876587)
 H22A(0.601881) H22B(0.706675) H22C(0.658781) H23A(0.790839) H23B(0.70929)
 H23C(0.80135) H24A(0.364118) H24B(0.458523) H24C(0.4772) H25A(0.58112)
 H25B(0.563318) H25C(0.53809) H26A(0.359043) H26B(0.386274) H26C(0.291452)
 H29(0.368188) H31(0.309043) H34A(0.330056) H34B(0.333927) H34C(0.230276)
 H35A(0.392272) H35B(0.386365) H37(0.218146) H39(-0.005572) H42A(-0.021106)
 H42B(0.077406) H42C(0.004456) H44A(-0.017667) H44B(-0.044725) H44C(-0.077097)
 H45A(0.010614) H45B(0.036632) H45C(0.125223) H46A(0.220457) H46B(0.132014)
 H46C(0.161382) H47A(0.480026) H47B(0.479105) H47C(0.435511) H47D(0.50577)
 H48A(0.362413) H48B(0.413827) H48C(0.430409) H48D(0.400198) H49A(0.221978)
 H49B(0.280529) H49C(0.269071) H49D(0.24274) H50A(0.296227) H50B(0.219033)
 H50C(0.218983) H50D(0.284604) H51A(0.3017) H51B(0.187686) H51C(0.198828)
 H51D(0.284944) H52A(0.154352) H52B(0.250257) H52C(0.099052) H52D(0.174285)
 H53A(0.125026) H53B(0.057161) H53C(0.036965) H53D(0.050067) H54A(0.200273)
 H54B(0.123444) H54C(0.206895) H54D(0.150479) H55A(0.459912) H55B(0.553735)
 H56A(0.654972) H56B(0.581572) H57A(0.490758) H57B(0.600917) H58A(0.563511)
 H58B(0.451539) H59A(-0.041876) H59B(0.064523) H60A(-0.022526) H60B(0.095952)
 H61A(0.115287) H61B(-0.006597) H62A(-0.001169) H62B(0.118569) H59C(0.156739)
 H59D(0.045779) H60C(-0.088528) H60D(-0.026787) H61C(-0.028552) H61D(0.076748)
 H62C(0.136313) H62D(0.024363) H63A(0.347655) H63B(0.264434) H64A(0.097338)
 H64B(0.173704) H65A(0.210179) H65B(0.104376) H66A(0.2745) H66B(0.178288)
 H63C(0.261566) H63D(0.206318) H64C(0.020404) H64D(0.093618) H65C(0.104827)
 H65D(0.174697) H66C(0.224723) H66D(0.297281) H67A(0.223773) H67B(0.107501)
 H68A(0.070477) H68B(0.189585) H69A(0.059213) H69B(0.178919) H70A(0.227004)
 H70B(0.113193) H67C(0.266654) H67D(0.191094) H68C(0.248635) H68D(0.169231)
 H69C(0.06424) H69D(0.145128) H70C(-0.006246) H70D(0.082466)
 Fixed Y: H1(0.429836) H1A(0.330087) H1B(0.307908) H1C(0.321231) H2A(0.419376)
 H2B(0.405597) H2C(0.489073) H3A(0.496616) H3B(0.411379) H3C(0.435884)
 H6(0.526466) H8(0.593563) H11A(0.595195) H11B(0.657368) H11C(0.652584)
 H12A(0.472975) H12B(0.559153) H14(0.429289) H16(0.431807) H20A(0.617259)
 H20B(0.621027) H20C(0.623238) H21A(0.42939) H21B(0.504159) H21C(0.501176)
 H22A(0.516529) H22B(0.50617) H22C(0.436577) H23A(0.417215) H23B(0.3502)
 H23C(0.348044) H24A(0.34899) H24B(0.39865) H24C(0.322364) H25A(0.39245)
 H25B(0.467788) H25C(0.466988) H26A(0.511247) H26B(0.509822) H26C(0.462579)
 H29(0.267094) H31(0.239521) H34A(0.142854) H34B(0.126685) H34C(0.153449)
 H35A(0.420225) H35B(0.334749) H37(0.2777) H39(0.418283) H42A(0.260368)
 H42B(0.225633) H42C(0.281287) H44A(0.525465) H44B(0.606363) H44C(0.530702)
 H45A(0.575298) H45B(0.651442) H45C(0.604577) H46A(0.595775) H46B(0.645932)
 H46C(0.566245) H47A(0.75304) H47B(0.671396) H47C(0.679809) H47D(0.717886)
 H48A(0.704205) H48B(0.785956) H48C(0.82679) H48D(0.797466) H49A(0.752109)
 H49B(0.826683) H49C(0.84397) H49D(0.778708) H50A(0.77906) H50B(0.712711)
 H50C(0.710119) H50D(0.764931) H51A(0.710983) H51B(0.711894) H51C(0.707271)
 H51D(0.678201) H52A(0.704724) H52B(0.649941) H52C(0.677121) H52D(0.611395)
 H53A(0.55712) H53B(0.607686) H53C(0.602369) H53D(0.540948) H54A(0.50249)
 H54B(0.546659) H54C(0.500565) H54D(0.517861) H55A(0.765776) H55B(0.723375)
 H56A(0.740587) H56B(0.812011) H57A(0.751813) H57B(0.716285) H58A(0.606732)
 H58B(0.628114) H59A(0.415371) H59B(0.456969) H60A(0.276672) H60B(0.255569)
 H61A(0.247677) H61B(0.245544) H62A(0.359875) H62B(0.366803) H59C(0.3728)
 H59D(0.406459) H60C(0.294858) H60D(0.217555) H61C(0.314194) H61D(0.271777)
 H62C(0.389951) H62D(0.423539) H63A(0.72476) H63B(0.662808) H64A(0.787959)
 H64B(0.859386) H65A(0.84284) H65B(0.79909) H66A(0.739071) H66B(0.688211)
 H63C(0.679485) H63D(0.657207) H64C(0.768817) H64D(0.777639) H65C(0.846519)
 H65D(0.859101) H66C(0.775026) H66D(0.792179) H67A(0.164429) H67B(0.189511)
 H68A(0.095077) H68B(0.083143) H69A(-0.013222) H69B(-0.0274) H70A(0.033297)
 H70B(0.014494) H67C(0.118511) H67D(0.106243) H68C(0.008277) H68D(-0.002135)
 H69C(-0.022788) H69D(-0.015178) H70C(0.068797) H70D(0.081963)
 Fixed Z: H1(0.135058) H1A(0.001946) H1B(0.001601) H1C(0.050536) H2A(0.075032)
 H2B(0.027048) H2C(0.040932) H3A(-0.037693) H3B(-0.048721) H3C(-0.053895) H6(-
 0.021152) H8(0.09189) H11A(-0.021137) H11B(0.019733) H11C(-0.018883)
 H12A(0.173619) H12B(0.171013) H14(0.112523) H16(0.209513) H20A(0.252258)
 H20B(0.3075) H20C(0.270436) H21A(0.288813) H21B(0.317969) H21C(0.26245)
 H22A(0.319161) H22B(0.350202) H22C(0.320329) H23A(0.104717) H23B(0.10137)
 H23C(0.140994) H24A(0.482951) H24B(0.503263) H24C(0.474884) H25A(0.421019)
 H25B(0.450482) H25C(0.394684) H26A(0.408142) H26B(0.463796) H26C(0.441454)
 H29(0.425039) H31(0.285842) H34A(0.396346) H34B(0.341217) H34C(0.361762)
 H35A(0.252511) H35B(0.234468) H37(0.214121) H39(0.166448) H42A(0.190628)
 H42B(0.169211) H42C(0.138108) H44A(0.127037) H44B(0.148036) H44C(0.173934)
 H45A(0.248841) H45B(0.221796) H45C(0.249787) H46A(0.175038) H46B(0.149518)
 H46C(0.127547) H47A(0.224549) H47B(0.199908) H47C(0.18193) H47D(0.224203)
 H48A(0.145352) H48B(0.155324) H48C(0.216077) H48D(0.163804) H49A(0.171257)
 H49B(0.190684) H49C(0.216844) H49D(0.178054) H50A(0.266198) H50B(0.24819)
 H50C(0.238297) H50D(0.273243) H51A(0.357622) H51B(0.33255) H51C(0.350188)
 H51D(0.388464) H52A(0.411309) H52B(0.423542) H52C(0.407662) H52D(0.428223)
 H53A(0.413083) H53B(0.376036) H53C(0.345428) H53D(0.387515) H54A(0.356057)
 H54B(0.318902) H54C(0.364699) H54D(0.31394) H55A(0.320711) H55B(0.299145)
 H56A(0.364115) H56B(0.370549) H57A(0.419224) H57B(0.433001) H58A(0.394383)
 H58B(0.408998) H59A(0.356288) H59B(0.369372) H60A(0.313066) H60B(0.312179)
 H61A(0.391272) H61B(0.390008) H62A(0.424605) H62B(0.418845) H59C(0.388653)
 H59D(0.394437) H60C(0.354051) H60D(0.347322) H61C(0.282903) H61D(0.297543)
 H62C(0.312318) H62D(0.318119) H63A(0.518638) H63B(0.503335) H64A(0.471904)
 H64B(0.47573) H65A(0.550958) H65B(0.548953) H66A(0.582711) H66B(0.562804)
 H63C(0.514299) H63D(0.560703) H64C(0.512583) H64D(0.470818) H65C(0.552903)
 H65D(0.509305) H66C(0.589579) H66D(0.54764) H67A(0.077194) H67B(0.078328)
 H68A(0.112433) H68B(0.122976) H69A(0.070709) H69B(0.083769) H70A(0.010455)
 H70B(-0.009246) H67C(0.060792) H67D(0.102593) H68C(0.044027) H68D(0.08287)
 H69C(0.03525) H69D(-0.003707) H70C(0.007767) H70D(-0.027431)
;
_olex2_submission_special_instructions 'No special instructions were received'

loop_
_space_group_symop_operation_xyz
'x, y, z'
'-x, y+1/2, -z+1/2'
'-x, -y, -z'
'x, -y-1/2, z-1/2'

loop_
_atom_site_label
_atom_site_type_symbol
_atom_site_fract_x
_atom_site_fract_y
_atom_site_fract_z
_atom_site_U_iso_or_equiv
_atom_site_adp_type
_atom_site_occupancy
_atom_site_site_symmetry_order
_atom_site_calc_flag
_atom_site_refinement_flags_posn
_atom_site_refinement_flags_adp
_atom_site_refinement_flags_occupancy
_atom_site_disorder_assembly
_atom_site_disorder_group
Gd1 Gd 0.38800(2) 0.56447(2) 0.28752(2) 0.03466(5) Uani 1 1 d . . . . .
O1 O 0.26829(15) 0.40951(11) 0.11158(6) 0.0471(4) Uani 1 1 d . . . . .
H1 H 0.244487 0.429836 0.135058 0.071 Uiso 1 1 calc DR U . . .
O2 O 0.51556(13) 0.54466(10) 0.24567(6) 0.0395(4) Uani 1 1 d . . . . .
O3 O 0.26363(12) 0.51997(9) 0.24278(6) 0.0344(3) Uani 1 1 d . . . . .
O4 O 0.40278(13) 0.46684(9) 0.33370(5) 0.0371(3) Uani 1 1 d . . . . .
O5 O 0.36696(14) 0.68535(11) 0.24372(7) 0.0487(4) Uani 1 1 d . . . . .
O6 O 0.25062(16) 0.60296(12) 0.33667(7) 0.0553(5) Uani 1 1 d . . . . .
O7 O 0.47630(16) 0.65687(10) 0.34203(6) 0.0487(4) Uani 1 1 d . . . . .
C1 C 0.2234(3) 0.33765(17) 0.01767(12) 0.0585(7) Uani 1 1 d . . . . .
H1A H 0.286102 0.330087 0.001946 0.088 Uiso 1 1 calc R U . . .
H1B H 0.168756 0.307908 0.001601 0.088 Uiso 1 1 calc R U . . .
H1C H 0.233537 0.321231 0.050536 0.088 Uiso 1 1 calc R U . . .
C2 C 0.0980(2) 0.43522(18) 0.04214(10) 0.0513(6) Uani 1 1 d . . . . .
H2A H 0.110089 0.419376 0.075032 0.077 Uiso 1 1 calc R U . . .
H2B H 0.042034 0.405597 0.027048 0.077 Uiso 1 1 calc R U . . .
H2C H 0.080320 0.489073 0.040932 0.077 Uiso 1 1 calc R U . . .
C3 C 0.1679(2) 0.44342(19) -0.03578(10) 0.0550(7) Uani 1 1 d . . . . .
H3A H 0.147167 0.496616 -0.037693 0.082 Uiso 1 1 calc R U . . .
H3B H 0.112238 0.411379 -0.048721 0.082 Uiso 1 1 calc R U . . .
H3C H 0.227375 0.435884 -0.053895 0.082 Uiso 1 1 calc R U . . .
C4 C 0.1946(2) 0.42202(15) 0.01600(9) 0.0433(5) Uani 1 1 d . . . . .
C5 C 0.28272(18) 0.47008(14) 0.03774(8) 0.0381(5) Uani 1 1 d . . . . .
C6 C 0.3340(2) 0.52206(15) 0.01152(9) 0.0432(5) Uani 1 1 d . . . . .
H6 H 0.314820 0.526466 -0.021152 0.052 Uiso 1 1 calc R U . . .
C7 C 0.4120(2) 0.56801(16) 0.03066(11) 0.0498(6) Uani 1 1 d . . . . .
C8 C 0.4387(2) 0.56151(18) 0.07801(11) 0.0536(7) Uani 1 1 d . . . . .
H8 H 0.490232 0.593563 0.091890 0.064 Uiso 1 1 calc R U . . .
C9 C 0.39244(19) 0.50916(18) 0.10636(9) 0.0471(6) Uani 1 1 d . . . . .
C10 C 0.31504(18) 0.46345(15) 0.08606(8) 0.0390(5) Uani 1 1 d . . . . .
C11 C 0.4643(3) 0.62313(19) -0.00011(14) 0.0639(8) Uani 1 1 d . . . . .
H11A H 0.506376 0.595195 -0.021137 0.096 Uiso 1 1 calc R U . . .
H11B H 0.507085 0.657368 0.019733 0.096 Uiso 1 1 calc R U . . .
H11C H 0.413275 0.652584 -0.018883 0.096 Uiso 1 1 calc R U . . .
C12 C 0.4234(2) 0.5079(2) 0.15825(10) 0.0621(9) Uani 1 1 d . . . . .
H12A H 0.377530 0.472975 0.173619 0.075 Uiso 1 1 calc DR U . . .
H12B H 0.412363 0.559153 0.171013 0.075 Uiso 1 1 calc R U . . .
C13 C 0.53205(18) 0.48469(15) 0.17251(9) 0.0415(5) Uani 1 1 d . . . . .
C14 C 0.5901(2) 0.44372(15) 0.14272(10) 0.0465(6) Uani 1 1 d . . . . .
H14 H 0.561298 0.429289 0.112523 0.056 Uiso 1 1 calc R U . . .
C15 C 0.6896(2) 0.42337(15) 0.15621(11) 0.0484(6) Uani 1 1 d . . . . .
C16 C 0.7298(2) 0.44570(16) 0.20017(11) 0.0491(6) Uani 1 1 d . . . . .
H16 H 0.797646 0.431807 0.209513 0.059 Uiso 1 1 calc R U . . .
C17 C 0.67581(18) 0.48758(14) 0.23149(9) 0.0404(5) Uani 1 1 d . . . . .
C18 C 0.57337(18) 0.50614(14) 0.21756(9) 0.0372(5) Uani 1 1 d . . . . .
C19 C 0.7265(2) 0.51575(17) 0.27874(10) 0.0498(7) Uani 1 1 d . . . . .
C20 C 0.7331(3) 0.6021(2) 0.27709(13) 0.0764(12) Uani 1 1 d . . . . .
H20A H 0.776571 0.617259 0.252258 0.115 Uiso 1 1 calc R U . . .
H20B H 0.761925 0.621027 0.307500 0.115 Uiso 1 1 calc R U . . .
H20C H 0.665146 0.623238 0.270436 0.115 Uiso 1 1 calc R U . . .
C21 C 0.8353(2) 0.4848(3) 0.28782(12) 0.0731(11) Uani 1 1 d . . . . .
H21A H 0.833427 0.429390 0.288813 0.110 Uiso 1 1 calc R U . . .
H21B H 0.865035 0.504159 0.317969 0.110 Uiso 1 1 calc R U . . .
H21C H 0.876587 0.501176 0.262450 0.110 Uiso 1 1 calc R U . . .
C22 C 0.6682(2) 0.49157(19) 0.32092(10) 0.0522(7) Uani 1 1 d . . . . .
H22A H 0.601881 0.516529 0.319161 0.078 Uiso 1 1 calc R U . . .
H22B H 0.706675 0.506170 0.350202 0.078 Uiso 1 1 calc R U . . .
H22C H 0.658781 0.436577 0.320329 0.078 Uiso 1 1 calc R U . . .
C23 C 0.7534(3) 0.38097(19) 0.12289(13) 0.0642(9) Uani 1 1 d . . . . .
H23A H 0.790839 0.417215 0.104717 0.096 Uiso 1 1 calc R U . . .
H23B H 0.709290 0.350200 0.101370 0.096 Uiso 1 1 calc R U . . .
H23C H 0.801350 0.348044 0.140994 0.096 Uiso 1 1 calc R U . . .
C24 C 0.4325(3) 0.36625(18) 0.47720(9) 0.0563(7) Uani 1 1 d . . . . .
H24A H 0.364118 0.348990 0.482951 0.084 Uiso 1 1 calc R U . . .
H24B H 0.458523 0.398650 0.503263 0.084 Uiso 1 1 calc R U . . .
H24C H 0.477200 0.322364 0.474884 0.084 Uiso 1 1 calc R U . . .
C25 C 0.5377(2) 0.43697(16) 0.42360(9) 0.0488(6) Uani 1 1 d . . . . .
H25A H 0.581120 0.392450 0.421019 0.073 Uiso 1 1 calc R U . . .
H25B H 0.563318 0.467788 0.450482 0.073 Uiso 1 1 calc R U . . .
H25C H 0.538090 0.466988 0.394684 0.073 Uiso 1 1 calc R U . . .
C26 C 0.3603(2) 0.47993(17) 0.43657(9) 0.0512(7) Uani 1 1 d . . . . .
H26A H 0.359043 0.511247 0.408142 0.077 Uiso 1 1 calc R U . . .
H26B H 0.386274 0.509822 0.463796 0.077 Uiso 1 1 calc R U . . .
H26C H 0.291452 0.462579 0.441454 0.077 Uiso 1 1 calc R U . . .
C27 C 0.4291(2) 0.41144(15) 0.43083(8) 0.0442(6) Uani 1 1 d . . . . .
C28 C 0.38983(19) 0.36344(14) 0.38839(8) 0.0367(5) Uani 1 1 d . . . . .
C29 C 0.36400(19) 0.28747(14) 0.39409(8) 0.0395(5) Uani 1 1 d . . . . .
H29 H 0.368188 0.267094 0.425039 0.047 Uiso 1 1 calc R U . . .
C30 C 0.33256(19) 0.24020(13) 0.35693(9) 0.0381(5) Uani 1 1 d . . . . .
C31 C 0.32906(18) 0.27094(13) 0.31193(8) 0.0367(5) Uani 1 1 d . . . . .
H31 H 0.309043 0.239521 0.285842 0.044 Uiso 1 1 calc R U . . .
C32 C 0.35365(17) 0.34555(13) 0.30374(7) 0.0323(4) Uani 1 1 d . . . . .
C33 C 0.38251(17) 0.39421(13) 0.34199(8) 0.0331(4) Uani 1 1 d . . . . .
C34 C 0.3042(2) 0.15864(15) 0.36475(10) 0.0488(6) Uani 1 1 d . . . . .
H34A H 0.330056 0.142854 0.396346 0.073 Uiso 1 1 calc R U . . .
H34B H 0.333927 0.126685 0.341217 0.073 Uiso 1 1 calc R U . . .
H34C H 0.230276 0.153449 0.361762 0.073 Uiso 1 1 calc R U . . .
C35 C 0.35206(18) 0.37304(13) 0.25310(7) 0.0346(5) Uani 1 1 d . . . . .
H35A H 0.392272 0.420225 0.252511 0.042 Uiso 1 1 calc R U . . .
H35B H 0.386365 0.334749 0.234468 0.042 Uiso 1 1 calc R U . . .
C36 C 0.24802(18) 0.38822(13) 0.22902(8) 0.0352(5) Uani 1 1 d . . . . .
C37 C 0.1910(2) 0.32734(14) 0.21098(9) 0.0453(6) Uani 1 1 d . . . . .
H37 H 0.218146 0.277700 0.214121 0.054 Uiso 1 1 calc R U . . .
C38 C 0.0953(2) 0.33737(16) 0.18851(11) 0.0526(7) Uani 1 1 d . . . . .
C39 C 0.0593(2) 0.41095(16) 0.18231(9) 0.0453(6) Uani 1 1 d . . . . .
H39 H -0.005572 0.418283 0.166448 0.054 Uiso 1 1 calc R U . . .
C40 C 0.11434(17) 0.47457(14) 0.19834(8) 0.0360(5) Uani 1 1 d . . . . .
C41 C 0.20923(17) 0.46235(13) 0.22398(8) 0.0328(4) Uani 1 1 d . . . . .
C42 C 0.0336(3) 0.2702(2) 0.16998(16) 0.0828(13) Uani 1 1 d . . . . .
H42A H -0.021106 0.260368 0.190628 0.124 Uiso 1 1 calc R U . . .
H42B H 0.077406 0.225633 0.169211 0.124 Uiso 1 1 calc R U . . .
H42C H 0.004456 0.281287 0.138108 0.124 Uiso 1 1 calc R U . . .
C43 C 0.07671(19) 0.55455(14) 0.18591(9) 0.0402(5) Uani 1 1 d . . . . .
C44 C -0.0249(2) 0.55424(17) 0.15601(11) 0.0499(6) Uani 1 1 d . . . . .
H44A H -0.017667 0.525465 0.127037 0.075 Uiso 1 1 calc R U . . .
H44B H -0.044725 0.606363 0.148036 0.075 Uiso 1 1 calc R U . . .
H44C H -0.077097 0.530702 0.173934 0.075 Uiso 1 1 calc R U . . .
C45 C 0.0609(2) 0.60066(16) 0.23065(10) 0.0484(6) Uani 1 1 d . . . . .
H45A H 0.010614 0.575298 0.248841 0.073 Uiso 1 1 calc R U . . .
H45B H 0.036632 0.651442 0.221796 0.073 Uiso 1 1 calc R U . . .
H45C H 0.125223 0.604577 0.249787 0.073 Uiso 1 1 calc R U . . .
C46 C 0.1547(2) 0.59422(16) 0.15687(10) 0.0486(6) Uani 1 1 d . . . . .
H46A H 0.220457 0.595775 0.175038 0.073 Uiso 1 1 calc R U . . .
H46B H 0.132014 0.645932 0.149518 0.073 Uiso 1 1 calc R U . . .
H46C H 0.161382 0.566245 0.127547 0.073 Uiso 1 1 calc R U . . .
C47 C 0.4357(3) 0.7132(2) 0.20983(13) 0.0705(10) Uani 1 1 d D . . . .
H47A H 0.480026 0.753040 0.224549 0.085 Uiso 0.627(12) 1 calc R U P A 1
H47B H 0.479105 0.671396 0.199908 0.085 Uiso 0.627(12) 1 calc R U P A 1
H47C H 0.435511 0.679809 0.181930 0.085 Uiso 0.373(12) 1 calc R U P A 2
H47D H 0.505770 0.717886 0.224203 0.085 Uiso 0.373(12) 1 calc R U P A 2
C48 C 0.3776(4) 0.7436(4) 0.1695(2) 0.0614(18) Uani 0.627(12) 1 d . . P A 1
H48A H 0.362413 0.704205 0.145352 0.074 Uiso 0.627(12) 1 calc R U P A 1
H48B H 0.413827 0.785956 0.155324 0.074 Uiso 0.627(12) 1 calc R U P A 1
C48A C 0.3923(8) 0.7874(7) 0.1975(5) 0.081(5) Uani 0.373(12) 1 d D . P A 2
H48C H 0.430409 0.826790 0.216077 0.098 Uiso 0.373(12) 1 calc R U P A 2
H48D H 0.400198 0.797466 0.163804 0.098 Uiso 0.373(12) 1 calc R U P A 2
C49 C 0.2825(10) 0.7707(5) 0.1903(5) 0.090(3) Uani 0.627(12) 1 d . . P A 1
H49A H 0.221978 0.752109 0.171257 0.108 Uiso 0.627(12) 1 calc R U P A 1
H49B H 0.280529 0.826683 0.190684 0.108 Uiso 0.627(12) 1 calc R U P A 1
C49A C 0.2872(18) 0.7928(8) 0.2061(6) 0.081(4) Uani 0.373(12) 1 d D . P A 2
H49C H 0.269071 0.843970 0.216844 0.097 Uiso 0.373(12) 1 calc R U P A 2
H49D H 0.242740 0.778708 0.178054 0.097 Uiso 0.373(12) 1 calc R U P A 2
C50 C 0.2836(3) 0.73840(18) 0.24260(16) 0.0697(10) Uani 1 1 d D . . . .
H50A H 0.296227 0.779060 0.266198 0.084 Uiso 0.627(12) 1 calc R U P A 1
H50B H 0.219033 0.712711 0.248190 0.084 Uiso 0.627(12) 1 calc R U P A 1
H50C H 0.218983 0.710119 0.238297 0.084 Uiso 0.373(12) 1 calc R U P A 2
H50D H 0.284604 0.764931 0.273243 0.084 Uiso 0.373(12) 1 calc R U P A 2
C51 C 0.2368(12) 0.6831(9) 0.3534(5) 0.057(3) Uani 0.372(19) 1 d . . P B 1
H51A H 0.301700 0.710983 0.357622 0.069 Uiso 0.372(19) 1 calc R U P B 1
H51B H 0.187686 0.711894 0.332550 0.069 Uiso 0.372(19) 1 calc R U P B 1
C51A C 0.2241(7) 0.6627(5) 0.3685(4) 0.0584(19) Uani 0.628(19) 1 d . . P B 2
H51C H 0.198828 0.707271 0.350188 0.070 Uiso 0.628(19) 1 calc R U P B 2
H51D H 0.284944 0.678201 0.388464 0.070 Uiso 0.628(19) 1 calc R U P B 2
C52 C 0.1953(16) 0.6629(10) 0.3995(5) 0.077(4) Uani 0.372(19) 1 d . . P B 1
H52A H 0.154352 0.704724 0.411309 0.093 Uiso 0.372(19) 1 calc R U P B 1
H52B H 0.250257 0.649941 0.423542 0.093 Uiso 0.372(19) 1 calc R U P B 1
C52A C 0.1437(8) 0.6351(5) 0.3991(2) 0.065(2) Uani 0.628(19) 1 d . . P B 2
H52C H 0.099052 0.677121 0.407662 0.078 Uiso 0.628(19) 1 calc R U P B 2
H52D H 0.174285 0.611395 0.428223 0.078 Uiso 0.628(19) 1 calc R U P B 2
C53 C 0.1272(15) 0.5916(11) 0.3858(8) 0.079(5) Uani 0.372(19) 1 d . . P B 1
H53A H 0.125026 0.557120 0.413083 0.095 Uiso 0.372(19) 1 calc R U P B 1
H53B H 0.057161 0.607686 0.376036 0.095 Uiso 0.372(19) 1 calc R U P B 1
C53A C 0.0860(8) 0.5779(5) 0.3686(3) 0.068(2) Uani 0.628(19) 1 d . . P B 2
H53C H 0.036965 0.602369 0.345428 0.082 Uiso 0.628(19) 1 calc R U P B 2
H53D H 0.050067 0.540948 0.387515 0.082 Uiso 0.628(19) 1 calc R U P B 2
C54 C 0.173(2) 0.5527(18) 0.3464(10) 0.056(4) Uani 0.372(19) 1 d . . P B 1
H54A H 0.200273 0.502490 0.356057 0.067 Uiso 0.372(19) 1 calc R U P B 1
H54B H 0.123444 0.546659 0.318902 0.067 Uiso 0.372(19) 1 calc R U P B 1
C54A C 0.1751(14) 0.5407(10) 0.3444(6) 0.059(3) Uani 0.628(19) 1 d . . P B 2
H54C H 0.206895 0.500565 0.364699 0.071 Uiso 0.628(19) 1 calc R U P B 2
H54D H 0.150479 0.517861 0.313940 0.071 Uiso 0.628(19) 1 calc R U P B 2
C55 C 0.5158(4) 0.7293(2) 0.32766(15) 0.1014(18) Uani 1 1 d . . . . .
H55A H 0.459912 0.765776 0.320711 0.122 Uiso 1 1 calc R U . . .
H55B H 0.553735 0.723375 0.299145 0.122 Uiso 1 1 calc R U . . .
C56 C 0.5841(5) 0.7562(3) 0.36785(17) 0.124(2) Uani 1 1 d . . . . .
H56A H 0.654972 0.740587 0.364115 0.149 Uiso 1 1 calc R U . . .
H56B H 0.581572 0.812011 0.370549 0.149 Uiso 1 1 calc R U . . .
C57 C 0.5466(5) 0.7215(3) 0.40743(14) 0.1077(19) Uani 1 1 d . . . . .
H57A H 0.490758 0.751813 0.419224 0.129 Uiso 1 1 calc R U . . .
H57B H 0.600917 0.716285 0.433001 0.129 Uiso 1 1 calc R U . . .
C58 C 0.5088(3) 0.64495(18) 0.39099(10) 0.0604(8) Uani 1 1 d . . . . .
H58A H 0.563511 0.606732 0.394383 0.072 Uiso 1 1 calc R U . . .
H58B H 0.451539 0.628114 0.408998 0.072 Uiso 1 1 calc R U . . .
O8 O 0.0728(4) 0.3736(4) 0.3229(2) 0.0394(18) Uani 0.309(8) 1 d D U P C 1
C59 C 0.0320(7) 0.4074(5) 0.3624(3) 0.046(2) Uani 0.309(8) 1 d D U P C 1
H59A H -0.041876 0.415371 0.356288 0.056 Uiso 0.309(8) 1 calc R U P C 1
H59B H 0.064523 0.456969 0.369372 0.056 Uiso 0.309(8) 1 calc R U P C 1
C60 C 0.0463(12) 0.2876(7) 0.3274(5) 0.065(3) Uani 0.309(8) 1 d D U P C 1
H60A H -0.022526 0.276672 0.313066 0.078 Uiso 0.309(8) 1 calc R U P C 1
H60B H 0.095952 0.255569 0.312179 0.078 Uiso 0.309(8) 1 calc R U P C 1
C61 C 0.0524(12) 0.2750(7) 0.3807(5) 0.071(4) Uani 0.309(8) 1 d D U P C 1
H61A H 0.115287 0.247677 0.391272 0.085 Uiso 0.309(8) 1 calc R U P C 1
H61B H -0.006597 0.245544 0.390008 0.085 Uiso 0.309(8) 1 calc R U P C 1
C62 C 0.0522(15) 0.3554(7) 0.4021(4) 0.086(4) Uani 0.309(8) 1 d D U P C 1
H62A H -0.001169 0.359875 0.424605 0.104 Uiso 0.309(8) 1 calc R U P C 1
H62B H 0.118569 0.366803 0.418845 0.104 Uiso 0.309(8) 1 calc R U P C 1
O8A O 0.0486(11) 0.2931(7) 0.3896(4) 0.229(5) Uani 0.691(8) 1 d D U P C 2
C59A C 0.0842(10) 0.3678(7) 0.3780(4) 0.146(4) Uani 0.691(8) 1 d D U P C 2
H59C H 0.156739 0.372800 0.388653 0.176 Uiso 0.691(8) 1 calc R U P C 2
H59D H 0.045779 0.406459 0.394437 0.176 Uiso 0.691(8) 1 calc R U P C 2
C60A C -0.0206(6) 0.2732(5) 0.3503(3) 0.113(3) Uani 0.691(8) 1 d D U P C 2
H60C H -0.088528 0.294858 0.354051 0.136 Uiso 0.691(8) 1 calc R U P C 2
H60D H -0.026787 0.217555 0.347322 0.136 Uiso 0.691(8) 1 calc R U P C 2
C61A C 0.0242(9) 0.3058(6) 0.3088(4) 0.127(4) Uani 0.691(8) 1 d D U P C 2
H61C H -0.028552 0.314194 0.282903 0.152 Uiso 0.691(8) 1 calc R U P C 2
H61D H 0.076748 0.271777 0.297543 0.152 Uiso 0.691(8) 1 calc R U P C 2
C62A C 0.0706(15) 0.3806(9) 0.3259(5) 0.214(7) Uani 0.691(8) 1 d D U P C 2
H62C H 0.136313 0.389951 0.312318 0.256 Uiso 0.691(8) 1 calc R U P C 2
H62D H 0.024363 0.423539 0.318119 0.256 Uiso 0.691(8) 1 calc R U P C 2
O9 O 0.2443(4) 0.7591(3) 0.47259(16) 0.0773(14) Uani 0.570(5) 1 d . U P D 1
C63 C 0.2740(8) 0.7168(6) 0.5119(3) 0.109(3) Uani 0.570(5) 1 d D U P D 1
H63A H 0.347655 0.724760 0.518638 0.130 Uiso 0.570(5) 1 calc R U P D 1
H63B H 0.264434 0.662808 0.503335 0.130 Uiso 0.570(5) 1 calc R U P D 1
C64 C 0.1638(6) 0.8063(4) 0.4855(3) 0.083(2) Uani 0.570(5) 1 d D U P D 1
H64A H 0.097338 0.787959 0.471904 0.100 Uiso 0.570(5) 1 calc R U P D 1
H64B H 0.173704 0.859386 0.475730 0.100 Uiso 0.570(5) 1 calc R U P D 1
C65 C 0.1732(14) 0.7983(8) 0.5374(5) 0.127(4) Uani 0.570(5) 1 d D U P D 1
H65A H 0.210179 0.842840 0.550958 0.153 Uiso 0.570(5) 1 calc R U P D 1
H65B H 0.104376 0.799090 0.548953 0.153 Uiso 0.570(5) 1 calc R U P D 1
C66 C 0.2255(17) 0.7293(12) 0.5555(6) 0.181(6) Uani 0.570(5) 1 d D U P D 1
H66A H 0.274500 0.739071 0.582711 0.217 Uiso 0.570(5) 1 calc R U P D 1
H66B H 0.178288 0.688211 0.562804 0.217 Uiso 0.570(5) 1 calc R U P D 1
O9A O 0.1222(6) 0.6947(5) 0.5110(3) 0.107(3) Uani 0.430(5) 1 d . U P D 2
C63A C 0.2075(12) 0.6944(8) 0.5347(5) 0.106(4) Uani 0.430(5) 1 d D U P D 2
H63C H 0.261566 0.679485 0.514299 0.128 Uiso 0.430(5) 1 calc R U P D 2
H63D H 0.206318 0.657207 0.560703 0.128 Uiso 0.430(5) 1 calc R U P D 2
C64A C 0.0919(9) 0.7655(7) 0.5047(5) 0.098(3) Uani 0.430(5) 1 d D U P D 2
H64C H 0.020404 0.768817 0.512583 0.118 Uiso 0.430(5) 1 calc R U P D 2
H64D H 0.093618 0.777639 0.470818 0.118 Uiso 0.430(5) 1 calc R U P D 2
C65A C 0.1468(14) 0.8209(9) 0.5303(7) 0.118(5) Uani 0.430(5) 1 d D U P D 2
H65C H 0.104827 0.846519 0.552903 0.142 Uiso 0.430(5) 1 calc R U P D 2
H65D H 0.174697 0.859101 0.509305 0.142 Uiso 0.430(5) 1 calc R U P D 2
C66A C 0.2294(11) 0.7742(7) 0.5550(5) 0.093(3) Uani 0.430(5) 1 d D U P D 2
H66C H 0.224723 0.775026 0.589579 0.112 Uiso 0.430(5) 1 calc R U P D 2
H66D H 0.297281 0.792179 0.547640 0.112 Uiso 0.430(5) 1 calc R U P D 2
O10 O 0.1324(15) 0.1248(12) 0.0114(6) 0.158(6) Uani 0.376(11) 1 d . U P E 1
C67 C 0.1529(19) 0.1475(9) 0.0706(7) 0.132(7) Uani 0.376(11) 1 d D . P E 1
H67A H 0.223773 0.164429 0.077194 0.159 Uiso 0.376(11) 1 calc R U P E 1
H67B H 0.107501 0.189511 0.078328 0.159 Uiso 0.376(11) 1 calc R U P E 1
C68 C 0.1348(12) 0.0867(9) 0.0975(5) 0.104(5) Uani 0.376(11) 1 d D . P E 1
H68A H 0.070477 0.095077 0.112433 0.125 Uiso 0.376(11) 1 calc R U P E 1
H68B H 0.189585 0.083143 0.122976 0.125 Uiso 0.376(11) 1 calc R U P E 1
C69 C 0.1277(15) 0.0093(9) 0.0708(7) 0.120(6) Uani 0.376(11) 1 d D . P E 1
H69A H 0.059213 -0.013222 0.070709 0.143 Uiso 0.376(11) 1 calc R U P E 1
H69B H 0.178919 -0.027400 0.083769 0.143 Uiso 0.376(11) 1 calc R U P E 1
C70 C 0.155(2) 0.0424(15) 0.0154(9) 0.195(12) Uani 0.376(11) 1 d D . P E 1
H70A H 0.227004 0.033297 0.010455 0.234 Uiso 0.376(11) 1 calc R U P E 1
H70B H 0.113193 0.014494 -0.009246 0.234 Uiso 0.376(11) 1 calc R U P E 1
O10A O 0.1126(14) 0.1328(10) 0.0375(7) 0.230(6) Uani 0.624(11) 1 d D U P E 2
C67A C 0.1997(17) 0.0991(13) 0.0686(6) 0.204(8) Uani 0.624(11) 1 d D . P E 2
H67C H 0.266654 0.118511 0.060792 0.244 Uiso 0.624(11) 1 calc R U P E 2
H67D H 0.191094 0.106243 0.102593 0.244 Uiso 0.624(11) 1 calc R U P E 2
C68A C 0.1838(13) 0.0275(12) 0.0547(6) 0.157(6) Uani 0.624(11) 1 d . . P E 2
H68C H 0.248635 0.008277 0.044027 0.188 Uiso 0.624(11) 1 calc R U P E 2
H68D H 0.169231 -0.002135 0.082870 0.188 Uiso 0.624(11) 1 calc R U P E 2
C69A C 0.1144(15) 0.0116(10) 0.0223(4) 0.194(7) Uani 0.624(11) 1 d . . P E 2
H69C H 0.064240 -0.022788 0.035250 0.233 Uiso 0.624(11) 1 calc R U P E 2
H69D H 0.145128 -0.015178 -0.003707 0.233 Uiso 0.624(11) 1 calc R U P E 2
C70A C 0.068(2) 0.0726(11) 0.0057(8) 0.328(15) Uani 0.624(11) 1 d D . P E 2
H70C H -0.006246 0.068797 0.007767 0.394 Uiso 0.624(11) 1 calc R U P E 2
H70D H 0.082466 0.081963 -0.027431 0.394 Uiso 0.624(11) 1 calc R U P E 2

loop_
_atom_site_aniso_label
_atom_site_aniso_U_11
_atom_site_aniso_U_22
_atom_site_aniso_U_33
_atom_site_aniso_U_23
_atom_site_aniso_U_13
_atom_site_aniso_U_12
Gd1 0.03995(8) 0.02833(7) 0.03479(7) -0.00248(4) -0.00357(4) -0.00378(4)
O1 0.0572(11) 0.0481(10) 0.0351(9) 0.0026(8) -0.0019(8) 0.0055(9)
O2 0.0387(9) 0.0426(9) 0.0361(8) -0.0006(7) -0.0049(7) 0.0011(7)
O3 0.0353(8) 0.0321(8) 0.0350(8) -0.0029(6) -0.0028(6) -0.0038(6)
O4 0.0494(9) 0.0313(8) 0.0297(7) -0.0027(6) -0.0031(7) -0.0041(7)
O5 0.0472(10) 0.0396(9) 0.0587(11) 0.0094(8) 0.0006(8) -0.0010(8)
O6 0.0592(12) 0.0526(11) 0.0543(11) -0.0163(9) 0.0065(9) 0.0067(9)
O7 0.0670(12) 0.0354(9) 0.0417(9) -0.0001(7) -0.0086(8) -0.0159(8)
C1 0.073(2) 0.0423(15) 0.0587(17) -0.0101(13) -0.0077(15) 0.0029(14)
C2 0.0473(14) 0.0590(17) 0.0463(14) -0.0030(13) -0.0055(11) -0.0011(12)
C3 0.0613(17) 0.0649(19) 0.0367(13) -0.0052(12) -0.0107(12) 0.0031(14)
C4 0.0497(14) 0.0430(13) 0.0358(12) -0.0041(10) -0.0068(10) 0.0029(11)
C5 0.0416(12) 0.0367(12) 0.0351(11) -0.0035(9) -0.0030(9) 0.0091(10)
C6 0.0475(13) 0.0434(13) 0.0384(12) 0.0012(10) 0.0010(10) 0.0109(11)
C7 0.0450(14) 0.0468(15) 0.0584(16) -0.0030(12) 0.0097(12) 0.0052(11)
C8 0.0403(13) 0.0644(18) 0.0566(17) -0.0180(14) 0.0065(12) -0.0051(12)
C9 0.0356(12) 0.0671(17) 0.0382(12) -0.0103(12) 0.0005(10) 0.0048(11)
C10 0.0396(12) 0.0431(12) 0.0340(11) -0.0009(10) -0.0003(9) 0.0093(10)
C11 0.0593(18) 0.0532(17) 0.081(2) 0.0064(16) 0.0166(16) -0.0009(14)
C12 0.0362(13) 0.110(3) 0.0398(14) -0.0174(16) -0.0023(11) 0.0025(15)
C13 0.0350(11) 0.0486(14) 0.0405(12) -0.0006(11) 0.0002(9) -0.0034(10)
C14 0.0460(14) 0.0464(14) 0.0474(14) -0.0031(11) 0.0058(11) -0.0073(11)
C15 0.0498(14) 0.0375(13) 0.0596(16) 0.0101(12) 0.0162(12) 0.0047(11)
C16 0.0393(13) 0.0455(14) 0.0626(17) 0.0217(13) 0.0049(12) 0.0040(11)
C17 0.0362(11) 0.0395(12) 0.0448(13) 0.0160(10) -0.0028(10) -0.0060(9)
C18 0.0366(11) 0.0342(11) 0.0401(12) 0.0056(9) -0.0016(9) -0.0038(9)
C19 0.0414(13) 0.0558(16) 0.0501(15) 0.0203(13) -0.0109(11) -0.0078(12)
C20 0.094(3) 0.0575(19) 0.072(2) 0.0159(17) -0.040(2) -0.0327(18)
C21 0.0400(15) 0.122(3) 0.0558(18) 0.034(2) -0.0087(13) -0.0043(17)
C22 0.0480(14) 0.0602(17) 0.0476(15) 0.0115(13) -0.0035(11) 0.0040(13)
C23 0.0658(19) 0.0546(17) 0.075(2) 0.0122(16) 0.0260(17) 0.0155(15)
C24 0.084(2) 0.0548(16) 0.0286(12) -0.0009(11) -0.0069(12) -0.0128(15)
C25 0.0591(16) 0.0501(15) 0.0351(12) -0.0041(11) -0.0104(11) -0.0121(12)
C26 0.0728(18) 0.0484(15) 0.0319(12) -0.0116(11) 0.0011(12) -0.0057(13)
C27 0.0617(16) 0.0424(13) 0.0272(11) -0.0034(10) -0.0052(10) -0.0090(12)
C28 0.0439(12) 0.0373(12) 0.0280(10) -0.0022(9) -0.0030(9) -0.0040(10)
C29 0.0482(13) 0.0388(12) 0.0306(11) 0.0012(9) -0.0022(9) -0.0036(10)
C30 0.0420(12) 0.0330(11) 0.0385(12) -0.0007(9) -0.0022(9) -0.0034(9)
C31 0.0397(11) 0.0349(11) 0.0343(11) -0.0075(9) -0.0065(9) 0.0014(9)
C32 0.0352(10) 0.0336(11) 0.0271(10) -0.0010(8) -0.0045(8) 0.0037(8)
C33 0.0375(11) 0.0322(11) 0.0287(10) -0.0020(8) -0.0038(8) -0.0005(9)
C34 0.0596(16) 0.0380(13) 0.0477(14) 0.0021(11) -0.0032(12) -0.0073(12)
C35 0.0428(12) 0.0335(11) 0.0264(10) -0.0042(8) -0.0050(8) 0.0035(9)
C36 0.0430(12) 0.0339(11) 0.0272(10) -0.0007(8) -0.0077(9) -0.0003(9)
C37 0.0579(15) 0.0320(12) 0.0430(13) -0.0015(10) -0.0172(11) -0.0003(11)
C38 0.0583(16) 0.0421(14) 0.0536(16) 0.0007(12) -0.0235(13) -0.0103(12)
C39 0.0430(13) 0.0465(14) 0.0436(13) 0.0046(11) -0.0150(10) -0.0055(11)
C40 0.0375(11) 0.0375(12) 0.0322(10) 0.0032(9) -0.0036(9) -0.0012(9)
C41 0.0362(11) 0.0332(10) 0.0286(10) 0.0001(8) -0.0010(8) -0.0032(9)
C42 0.086(3) 0.0500(18) 0.103(3) -0.0012(19) -0.053(2) -0.0153(17)
C43 0.0381(12) 0.0400(12) 0.0421(12) 0.0055(10) -0.0009(10) 0.0038(10)
C44 0.0441(14) 0.0535(16) 0.0507(15) 0.0090(12) -0.0070(11) 0.0084(12)
C45 0.0468(14) 0.0452(14) 0.0532(15) 0.0001(12) 0.0036(12) 0.0056(11)
C46 0.0486(14) 0.0442(14) 0.0534(15) 0.0167(12) 0.0072(12) 0.0087(11)
C47 0.067(2) 0.075(2) 0.071(2) 0.0325(18) 0.0148(16) 0.0067(17)
C48 0.066(3) 0.050(3) 0.067(4) 0.025(3) -0.004(2) -0.004(2)
C48A 0.069(5) 0.073(7) 0.101(10) 0.052(8) -0.007(5) 0.000(5)
C49 0.073(4) 0.041(5) 0.157(8) 0.048(6) 0.007(6) 0.010(4)
C49A 0.086(7) 0.034(7) 0.121(11) 0.009(6) 0.006(8) 0.005(6)
C50 0.0565(18) 0.0390(15) 0.114(3) 0.0033(17) 0.0076(18) 0.0030(13)
C51 0.064(6) 0.056(6) 0.054(6) -0.010(5) 0.020(5) 0.013(5)
C51A 0.069(4) 0.049(4) 0.058(5) -0.015(3) 0.013(3) 0.008(3)
C52 0.090(10) 0.082(8) 0.064(6) -0.005(5) 0.038(6) 0.021(7)
C52A 0.075(5) 0.066(4) 0.056(3) -0.008(3) 0.016(3) 0.006(4)
C53 0.072(10) 0.084(9) 0.088(12) 0.010(8) 0.043(8) 0.012(7)
C53A 0.071(5) 0.072(4) 0.064(4) -0.007(3) 0.018(3) 0.001(3)
C54 0.047(6) 0.067(8) 0.053(10) 0.015(6) 0.000(6) 0.014(5)
C54A 0.074(6) 0.057(5) 0.049(5) -0.004(4) 0.018(4) 0.002(4)
C55 0.160(4) 0.059(2) 0.077(3) 0.0204(19) -0.046(3) -0.061(3)
C56 0.192(6) 0.077(3) 0.092(3) 0.022(2) -0.061(4) -0.079(3)
C57 0.187(5) 0.075(3) 0.056(2) -0.0051(19) -0.030(3) -0.064(3)
C58 0.086(2) 0.0496(16) 0.0429(14) 0.0002(12) -0.0108(14) -0.0229(15)
O8 0.026(3) 0.037(3) 0.056(4) -0.012(2) 0.010(2) 0.005(2)
C59 0.046(4) 0.049(4) 0.045(4) -0.016(3) 0.009(3) 0.020(4)
C60 0.073(7) 0.046(5) 0.080(6) -0.024(5) 0.029(5) -0.007(4)
C61 0.068(6) 0.061(5) 0.089(6) 0.015(5) 0.036(6) -0.017(5)
C62 0.119(9) 0.067(6) 0.074(6) -0.009(5) 0.007(6) -0.017(6)
O8A 0.266(9) 0.199(8) 0.218(7) 0.001(7) -0.010(6) -0.074(7)
C59A 0.159(7) 0.138(7) 0.144(6) -0.018(6) 0.021(6) -0.070(6)
C60A 0.102(5) 0.102(5) 0.139(6) -0.020(4) 0.039(4) -0.049(4)
C61A 0.123(7) 0.118(7) 0.144(6) -0.005(5) 0.038(5) -0.036(5)
C62A 0.244(11) 0.184(9) 0.209(8) -0.003(7) -0.007(8) -0.056(8)
O9 0.085(3) 0.083(3) 0.065(3) 0.001(2) 0.006(2) 0.001(2)
C63 0.104(5) 0.122(6) 0.098(5) 0.041(5) -0.009(4) -0.003(4)
C64 0.092(4) 0.067(4) 0.093(4) -0.015(3) 0.025(4) -0.010(3)
C65 0.161(9) 0.112(7) 0.114(6) -0.006(6) 0.042(6) -0.006(6)
C66 0.207(10) 0.187(10) 0.149(8) 0.015(8) 0.012(7) 0.031(8)
O9A 0.090(4) 0.106(5) 0.123(6) -0.031(4) -0.008(4) 0.004(4)
C63A 0.107(6) 0.112(6) 0.097(7) 0.006(6) -0.020(6) -0.005(6)
C64A 0.095(6) 0.099(6) 0.101(7) -0.007(5) 0.010(5) 0.003(5)
C65A 0.135(9) 0.101(7) 0.114(9) 0.012(6) -0.019(7) -0.008(6)
C66A 0.104(6) 0.091(6) 0.083(6) 0.016(5) -0.003(5) -0.024(5)
O10 0.169(10) 0.152(9) 0.150(8) -0.004(7) -0.003(7) -0.015(7)
C67 0.139(15) 0.130(11) 0.122(11) 0.035(9) -0.039(11) -0.029(11)
C68 0.090(9) 0.101(8) 0.115(10) 0.016(6) -0.029(7) 0.006(7)
C69 0.104(12) 0.134(10) 0.115(12) -0.008(8) -0.035(10) -0.012(10)
C70 0.20(3) 0.140(12) 0.27(2) -0.006(14) 0.17(2) -0.007(15)
O10A 0.238(10) 0.215(8) 0.238(11) 0.030(8) 0.021(8) -0.032(7)
C67A 0.289(19) 0.221(16) 0.099(9) 0.036(11) -0.002(11) -0.087(14)
C68A 0.118(10) 0.226(14) 0.121(11) 0.020(10) -0.021(8) -0.001(10)
C69A 0.263(18) 0.215(12) 0.098(8) 0.051(8) -0.027(9) -0.097(12)
C70A 0.39(3) 0.229(14) 0.32(2) 0.181(13) -0.26(2) -0.184(15)

loop_
_atom_type_symbol
_atom_type_description
_atom_type_scat_dispersion_real
_atom_type_scat_dispersion_imag
_atom_type_scat_source
C C 0.0033 0.0016 'International Tables Vol C Tables 4.2.6.8 and 6.1.1.4'
H H 0.0000 0.0000 'International Tables Vol C Tables 4.2.6.8 and 6.1.1.4'
Gd Gd -0.1653 3.9035 'International Tables Vol C Tables 4.2.6.8 and 6.1.1.4'
O O 0.0106 0.0060 'International Tables Vol C Tables 4.2.6.8 and 6.1.1.4'

loop_
_geom_angle_atom_site_label_1
_geom_angle_atom_site_label_2
_geom_angle_atom_site_label_3
_geom_angle
_geom_angle_site_symmetry_1
_geom_angle_site_symmetry_3
_geom_angle_publ_flag
O2 Gd1 O4 99.51(7) . . ?
O2 Gd1 O5 85.76(7) . . ?
O2 Gd1 O6 172.97(7) . . ?
O2 Gd1 O7 95.75(7) . . ?
O3 Gd1 O2 101.98(6) . . ?
O3 Gd1 O4 95.73(6) . . ?
O3 Gd1 O5 87.91(6) . . ?
O3 Gd1 O6 82.77(7) . . ?
O3 Gd1 O7 155.94(7) . . ?
O4 Gd1 O5 172.79(6) . . ?
O4 Gd1 O6 85.04(7) . . ?
O4 Gd1 O7 97.24(6) . . ?
O5 Gd1 O7 77.23(6) . . ?
O6 Gd1 O5 89.26(7) . . ?
O6 Gd1 O7 78.27(7) . . ?
C10 O1 H1 109.5 . . ?
C18 O2 Gd1 156.53(16) . . ?
C41 O3 Gd1 151.74(15) . . ?
C33 O4 Gd1 149.40(14) . . ?
C47 O5 Gd1 124.85(18) . . ?
C50 O5 Gd1 128.88(19) . . ?
C50 O5 C47 106.1(2) . . ?
C51 O6 Gd1 123.3(6) . . ?
C51A O6 Gd1 140.9(4) . . ?
C51A O6 C54A 104.3(7) . . ?
C54 O6 Gd1 121.2(12) . . ?
C54 O6 C51 115.2(12) . . ?
C54A O6 Gd1 113.7(6) . . ?
C55 O7 Gd1 124.43(19) . . ?
C58 O7 Gd1 126.92(15) . . ?
C58 O7 C55 108.2(2) . . ?
H1A C1 H1B 109.5 . . ?
H1A C1 H1C 109.5 . . ?
H1B C1 H1C 109.5 . . ?
C4 C1 H1A 109.5 . . ?
C4 C1 H1B 109.5 . . ?
C4 C1 H1C 109.5 . . ?
H2A C2 H2B 109.5 . . ?
H2A C2 H2C 109.5 . . ?
H2B C2 H2C 109.5 . . ?
C4 C2 H2A 109.5 . . ?
C4 C2 H2B 109.5 . . ?
C4 C2 H2C 109.5 . . ?
H3A C3 H3B 109.5 . . ?
H3A C3 H3C 109.5 . . ?
H3B C3 H3C 109.5 . . ?
C4 C3 H3A 109.5 . . ?
C4 C3 H3B 109.5 . . ?
C4 C3 H3C 109.5 . . ?
C1 C4 C2 110.1(3) . . ?
C1 C4 C3 107.9(2) . . ?
C3 C4 C2 106.5(2) . . ?
C5 C4 C1 110.2(2) . . ?
C5 C4 C2 110.7(2) . . ?
C5 C4 C3 111.5(2) . . ?
C6 C5 C4 122.3(2) . . ?
C6 C5 C10 116.8(2) . . ?
C10 C5 C4 120.9(2) . . ?
C5 C6 H6 118.3 . . ?
C5 C6 C7 123.4(2) . . ?
C7 C6 H6 118.3 . . ?
C6 C7 C11 120.4(3) . . ?
C8 C7 C6 117.8(3) . . ?
C8 C7 C11 121.8(3) . . ?
C7 C8 H8 119.0 . . ?
C7 C8 C9 122.0(3) . . ?
C9 C8 H8 119.0 . . ?
C8 C9 C12 118.5(3) . . ?
C10 C9 C8 118.8(2) . . ?
C10 C9 C12 122.6(3) . . ?
O1 C10 C5 117.1(2) . . ?
O1 C10 C9 121.8(2) . . ?
C9 C10 C5 121.0(2) . . ?
C7 C11 H11A 109.5 . . ?
C7 C11 H11B 109.5 . . ?
C7 C11 H11C 109.5 . . ?
H11A C11 H11B 109.5 . . ?
H11A C11 H11C 109.5 . . ?
H11B C11 H11C 109.5 . . ?
C9 C12 H12A 108.1 . . ?
C9 C12 H12B 108.1 . . ?
C9 C12 C13 116.8(2) . . ?
H12A C12 H12B 107.3 . . ?
C13 C12 H12A 108.1 . . ?
C13 C12 H12B 108.1 . . ?
C14 C13 C12 122.1(2) . . ?
C14 C13 C18 120.1(2) . . ?
C18 C13 C12 117.9(2) . . ?
C13 C14 H14 119.4 . . ?
C13 C14 C15 121.3(3) . . ?
C15 C14 H14 119.4 . . ?
C14 C15 C23 120.9(3) . . ?
C16 C15 C14 118.1(3) . . ?
C16 C15 C23 120.9(3) . . ?
C15 C16 H16 118.3 . . ?
C15 C16 C17 123.3(2) . . ?
C17 C16 H16 118.3 . . ?
C16 C17 C18 117.7(2) . . ?
C16 C17 C19 121.2(2) . . ?
C18 C17 C19 121.0(2) . . ?
O2 C18 C13 118.8(2) . . ?
O2 C18 C17 121.7(2) . . ?
C13 C18 C17 119.4(2) . . ?
C17 C19 C21 111.9(3) . . ?
C20 C19 C17 108.5(2) . . ?
C20 C19 C21 107.7(3) . . ?
C20 C19 C22 109.6(3) . . ?
C22 C19 C17 112.4(2) . . ?
C22 C19 C21 106.6(2) . . ?
C19 C20 H20A 109.5 . . ?
C19 C20 H20B 109.5 . . ?
C19 C20 H20C 109.5 . . ?
H20A C20 H20B 109.5 . . ?
H20A C20 H20C 109.5 . . ?
H20B C20 H20C 109.5 . . ?
C19 C21 H21A 109.5 . . ?
C19 C21 H21B 109.5 . . ?
C19 C21 H21C 109.5 . . ?
H21A C21 H21B 109.5 . . ?
H21A C21 H21C 109.5 . . ?
H21B C21 H21C 109.5 . . ?
C19 C22 H22A 109.5 . . ?
C19 C22 H22B 109.5 . . ?
C19 C22 H22C 109.5 . . ?
H22A C22 H22B 109.5 . . ?
H22A C22 H22C 109.5 . . ?
H22B C22 H22C 109.5 . . ?
C15 C23 H23A 109.5 . . ?
C15 C23 H23B 109.5 . . ?
C15 C23 H23C 109.5 . . ?
H23A C23 H23B 109.5 . . ?
H23A C23 H23C 109.5 . . ?
H23B C23 H23C 109.5 . . ?
H24A C24 H24B 109.5 . . ?
H24A C24 H24C 109.5 . . ?
H24B C24 H24C 109.5 . . ?
C27 C24 H24A 109.5 . . ?
C27 C24 H24B 109.5 . . ?
C27 C24 H24C 109.5 . . ?
H25A C25 H25B 109.5 . . ?
H25A C25 H25C 109.5 . . ?
H25B C25 H25C 109.5 . . ?
C27 C25 H25A 109.5 . . ?
C27 C25 H25B 109.5 . . ?
C27 C25 H25C 109.5 . . ?
H26A C26 H26B 109.5 . . ?
H26A C26 H26C 109.5 . . ?
H26B C26 H26C 109.5 . . ?
C27 C26 H26A 109.5 . . ?
C27 C26 H26B 109.5 . . ?
C27 C26 H26C 109.5 . . ?
C25 C27 C24 107.3(2) . . ?
C25 C27 C28 108.9(2) . . ?
C26 C27 C24 107.4(2) . . ?
C26 C27 C25 110.6(2) . . ?
C26 C27 C28 110.5(2) . . ?
C28 C27 C24 112.1(2) . . ?
C29 C28 C27 120.7(2) . . ?
C29 C28 C33 118.2(2) . . ?
C33 C28 C27 121.0(2) . . ?
C28 C29 H29 118.3 . . ?
C30 C29 C28 123.5(2) . . ?
C30 C29 H29 118.3 . . ?
C29 C30 C31 117.1(2) . . ?
C29 C30 C34 121.7(2) . . ?
C31 C30 C34 121.1(2) . . ?
C30 C31 H31 118.8 . . ?
C32 C31 C30 122.4(2) . . ?
C32 C31 H31 118.8 . . ?
C31 C32 C33 120.2(2) . . ?
C31 C32 C35 118.5(2) . . ?
C33 C32 C35 121.3(2) . . ?
O4 C33 C28 121.94(19) . . ?
O4 C33 C32 119.55(19) . . ?
C32 C33 C28 118.5(2) . . ?
C30 C34 H34A 109.5 . . ?
C30 C34 H34B 109.5 . . ?
C30 C34 H34C 109.5 . . ?
H34A C34 H34B 109.5 . . ?
H34A C34 H34C 109.5 . . ?
H34B C34 H34C 109.5 . . ?
C32 C35 H35A 108.3 . . ?
C32 C35 H35B 108.3 . . ?
H35A C35 H35B 107.4 . . ?
C36 C35 C32 115.8(2) . . ?
C36 C35 H35A 108.3 . . ?
C36 C35 H35B 108.3 . . ?
C37 C36 C35 118.7(2) . . ?
C37 C36 C41 119.8(2) . . ?
C41 C36 C35 121.5(2) . . ?
C36 C37 H37 119.2 . . ?
C38 C37 C36 121.6(2) . . ?
C38 C37 H37 119.2 . . ?
C37 C38 C39 118.0(2) . . ?
C37 C38 C42 120.8(3) . . ?
C39 C38 C42 121.2(3) . . ?
C38 C39 H39 118.5 . . ?
C38 C39 C40 123.0(2) . . ?
C40 C39 H39 118.5 . . ?
C39 C40 C41 117.7(2) . . ?
C39 C40 C43 120.9(2) . . ?
C41 C40 C43 121.3(2) . . ?
O3 C41 C36 119.0(2) . . ?
O3 C41 C40 121.3(2) . . ?
C36 C41 C40 119.6(2) . . ?
C38 C42 H42A 109.5 . . ?
C38 C42 H42B 109.5 . . ?
C38 C42 H42C 109.5 . . ?
H42A C42 H42B 109.5 . . ?
H42A C42 H42C 109.5 . . ?
H42B C42 H42C 109.5 . . ?
C40 C43 C44 112.4(2) . . ?
C40 C43 C45 111.0(2) . . ?
C40 C43 C46 109.0(2) . . ?
C44 C43 C45 107.1(2) . . ?
C46 C43 C44 107.3(2) . . ?
C46 C43 C45 109.9(2) . . ?
C43 C44 H44A 109.5 . . ?
C43 C44 H44B 109.5 . . ?
C43 C44 H44C 109.5 . . ?
H44A C44 H44B 109.5 . . ?
H44A C44 H44C 109.5 . . ?
H44B C44 H44C 109.5 . . ?
C43 C45 H45A 109.5 . . ?
C43 C45 H45B 109.5 . . ?
C43 C45 H45C 109.5 . . ?
H45A C45 H45B 109.5 . . ?
H45A C45 H45C 109.5 . . ?
H45B C45 H45C 109.5 . . ?
C43 C46 H46A 109.5 . . ?
C43 C46 H46B 109.5 . . ?
C43 C46 H46C 109.5 . . ?
H46A C46 H46B 109.5 . . ?
H46A C46 H46C 109.5 . . ?
H46B C46 H46C 109.5 . . ?
O5 C47 H47A 109.8 . . ?
O5 C47 H47B 109.8 . . ?
O5 C47 H47C 111.4 . . ?
O5 C47 H47D 111.4 . . ?
O5 C47 C48A 102.0(5) . . ?
H47A C47 H47B 108.2 . . ?
H47C C47 H47D 109.2 . . ?
C48 C47 O5 109.4(3) . . ?
C48 C47 H47A 109.8 . . ?
C48 C47 H47B 109.8 . . ?
C48A C47 H47C 111.4 . . ?
C48A C47 H47D 111.4 . . ?
C47 C48 H48A 111.2 . . ?
C47 C48 H48B 111.2 . . ?
C47 C48 C49 102.6(6) . . ?
H48A C48 H48B 109.2 . . ?
C49 C48 H48A 111.2 . . ?
C49 C48 H48B 111.2 . . ?
C47 C48A H48C 109.0 . . ?
C47 C48A H48D 109.0 . . ?
H48C C48A H48D 107.8 . . ?
C49A C48A C47 112.8(9) . . ?
C49A C48A H48C 109.0 . . ?
C49A C48A H48D 109.0 . . ?
C48 C49 H49A 110.2 . . ?
C48 C49 H49B 110.2 . . ?
C48 C49 C50 107.5(7) . . ?
H49A C49 H49B 108.5 . . ?
C50 C49 H49A 110.2 . . ?
C50 C49 H49B 110.2 . . ?
C48A C49A H49C 111.9 . . ?
C48A C49A H49D 111.9 . . ?
H49C C49A H49D 109.6 . . ?
C50 C49A C48A 99.5(13) . . ?
C50 C49A H49C 111.9 . . ?
C50 C49A H49D 111.9 . . ?
O5 C50 C49 102.0(5) . . ?
O5 C50 H50A 111.4 . . ?
O5 C50 H50B 111.4 . . ?
O5 C50 H50C 109.0 . . ?
O5 C50 H50D 109.0 . . ?
C49 C50 H50A 111.4 . . ?
C49 C50 H50B 111.4 . . ?
C49A C50 O5 112.9(9) . . ?
C49A C50 H50C 109.0 . . ?
C49A C50 H50D 109.0 . . ?
H50A C50 H50B 109.2 . . ?
H50C C50 H50D 107.8 . . ?
O6 C51 H51A 112.5 . . ?
O6 C51 H51B 112.5 . . ?
H51A C51 H51B 110.0 . . ?
C52 C51 O6 96.5(9) . . ?
C52 C51 H51A 112.5 . . ?
C52 C51 H51B 112.5 . . ?
O6 C51A H51C 109.7 . . ?
O6 C51A H51D 109.7 . . ?
O6 C51A C52A 109.8(6) . . ?
H51C C51A H51D 108.2 . . ?
C52A C51A H51C 109.7 . . ?
C52A C51A H51D 109.7 . . ?
C51 C52 H52A 111.3 . . ?
C51 C52 H52B 111.3 . . ?
C51 C52 C53 102.2(11) . . ?
H52A C52 H52B 109.2 . . ?
C53 C52 H52A 111.3 . . ?
C53 C52 H52B 111.3 . . ?
C51A C52A H52C 111.1 . . ?
C51A C52A H52D 111.1 . . ?
C51A C52A C53A 103.5(6) . . ?
H52C C52A H52D 109.0 . . ?
C53A C52A H52C 111.1 . . ?
C53A C52A H52D 111.1 . . ?
C52 C53 H53A 110.2 . . ?
C52 C53 H53B 110.2 . . ?
H53A C53 H53B 108.5 . . ?
C54 C53 C52 107.5(15) . . ?
C54 C53 H53A 110.2 . . ?
C54 C53 H53B 110.2 . . ?
C52A C53A H53C 111.8 . . ?
C52A C53A H53D 111.8 . . ?
C52A C53A C54A 99.8(9) . . ?
H53C C53A H53D 109.5 . . ?
C54A C53A H53C 111.8 . . ?
C54A C53A H53D 111.8 . . ?
O6 C54 C53 101.6(19) . . ?
O6 C54 H54A 111.5 . . ?
O6 C54 H54B 111.5 . . ?
C53 C54 H54A 111.5 . . ?
C53 C54 H54B 111.5 . . ?
H54A C54 H54B 109.3 . . ?
O6 C54A C53A 106.7(10) . . ?
O6 C54A H54C 110.4 . . ?
O6 C54A H54D 110.4 . . ?
C53A C54A H54C 110.4 . . ?
C53A C54A H54D 110.4 . . ?
H54C C54A H54D 108.6 . . ?
O7 C55 H55A 110.5 . . ?
O7 C55 H55B 110.5 . . ?
O7 C55 C56 106.0(3) . . ?
H55A C55 H55B 108.7 . . ?
C56 C55 H55A 110.5 . . ?
C56 C55 H55B 110.5 . . ?
C55 C56 H56A 110.9 . . ?
C55 C56 H56B 110.9 . . ?
H56A C56 H56B 108.9 . . ?
C57 C56 C55 104.4(4) . . ?
C57 C56 H56A 110.9 . . ?
C57 C56 H56B 110.9 . . ?
C56 C57 H57A 110.6 . . ?
C56 C57 H57B 110.6 . . ?
C56 C57 C58 105.7(3) . . ?
H57A C57 H57B 108.7 . . ?
C58 C57 H57A 110.6 . . ?
C58 C57 H57B 110.6 . . ?
O7 C58 C57 103.8(3) . . ?
O7 C58 H58A 111.0 . . ?
O7 C58 H58B 111.0 . . ?
C57 C58 H58A 111.0 . . ?
C57 C58 H58B 111.0 . . ?
H58A C58 H58B 109.0 . . ?
C59 O8 C60 104.2(7) . . ?
O8 C59 H59A 110.4 . . ?
O8 C59 H59B 110.4 . . ?
O8 C59 C62 106.8(8) . . ?
H59A C59 H59B 108.6 . . ?
C62 C59 H59A 110.4 . . ?
C62 C59 H59B 110.4 . . ?
O8 C60 H60A 111.2 . . ?
O8 C60 H60B 111.2 . . ?
H60A C60 H60B 109.1 . . ?
C61 C60 O8 103.0(8) . . ?
C61 C60 H60A 111.2 . . ?
C61 C60 H60B 111.2 . . ?
C60 C61 H61A 110.8 . . ?
C60 C61 H61B 110.8 . . ?
C60 C61 C62 104.8(9) . . ?
H61A C61 H61B 108.9 . . ?
C62 C61 H61A 110.8 . . ?
C62 C61 H61B 110.8 . . ?
C59 C62 C61 106.2(9) . . ?
C59 C62 H62A 110.5 . . ?
C59 C62 H62B 110.5 . . ?
C61 C62 H62A 110.5 . . ?
C61 C62 H62B 110.5 . . ?
H62A C62 H62B 108.7 . . ?
C60A O8A C59A 104.1(9) . . ?
O8A C59A H59C 109.6 . . ?
O8A C59A H59D 109.6 . . ?
O8A C59A C62A 110.3(9) . . ?
H59C C59A H59D 108.1 . . ?
C62A C59A H59C 109.6 . . ?
C62A C59A H59D 109.6 . . ?
O8A C60A H60C 110.8 . . ?
O8A C60A H60D 110.8 . . ?
O8A C60A C61A 105.0(7) . . ?
H60C C60A H60D 108.8 . . ?
C61A C60A H60C 110.8 . . ?
C61A C60A H60D 110.8 . . ?
C60A C61A H61C 110.7 . . ?
C60A C61A H61D 110.7 . . ?
C60A C61A C62A 105.0(8) . . ?
H61C C61A H61D 108.8 . . ?
C62A C61A H61C 110.7 . . ?
C62A C61A H61D 110.7 . . ?
C59A C62A C61A 101.6(9) . . ?
C59A C62A H62C 111.4 . . ?
C59A C62A H62D 111.4 . . ?
C61A C62A H62C 111.4 . . ?
C61A C62A H62D 111.4 . . ?
H62C C62A H62D 109.3 . . ?
C63 O9 C64 106.5(7) . . ?
O9 C63 H63A 107.4 . . ?
O9 C63 H63B 107.4 . . ?
O9 C63 C66 119.5(10) . . ?
H63A C63 H63B 107.0 . . ?
C66 C63 H63A 107.4 . . ?
C66 C63 H63B 107.4 . . ?
O9 C64 H64A 111.6 . . ?
O9 C64 H64B 111.6 . . ?
O9 C64 C65 101.0(8) . . ?
H64A C64 H64B 109.4 . . ?
C65 C64 H64A 111.6 . . ?
C65 C64 H64B 111.6 . . ?
C64 C65 H65A 108.4 . . ?
C64 C65 H65B 108.4 . . ?
H65A C65 H65B 107.5 . . ?
C66 C65 C64 115.4(12) . . ?
C66 C65 H65A 108.4 . . ?
C66 C65 H65B 108.4 . . ?
C63 C66 C65 93.0(12) . . ?
C63 C66 H66A 113.1 . . ?
C63 C66 H66B 113.1 . . ?
C65 C66 H66A 113.1 . . ?
C65 C66 H66B 113.1 . . ?
H66A C66 H66B 110.5 . . ?
C63A O9A C64A 108.9(10) . . ?
O9A C63A H63C 109.8 . . ?
O9A C63A H63D 109.8 . . ?
O9A C63A C66A 109.3(11) . . ?
H63C C63A H63D 108.3 . . ?
C66A C63A H63C 109.8 . . ?
C66A C63A H63D 109.8 . . ?
O9A C64A H64C 108.1 . . ?
O9A C64A H64D 108.1 . . ?
O9A C64A C65A 117.0(12) . . ?
H64C C64A H64D 107.3 . . ?
C65A C64A H64C 108.1 . . ?
C65A C64A H64D 108.1 . . ?
C64A C65A H65C 111.6 . . ?
C64A C65A H65D 111.5 . . ?
C64A C65A C66A 101.1(12) . . ?
H65C C65A H65D 109.4 . . ?
C66A C65A H65C 111.6 . . ?
C66A C65A H65D 111.6 . . ?
C63A C66A H66C 111.3 . . ?
C63A C66A H66D 111.3 . . ?
C65A C66A C63A 102.4(11) . . ?
C65A C66A H66C 111.3 . . ?
C65A C66A H66D 111.3 . . ?
H66C C66A H66D 109.2 . . ?
C70 O10 C67 97.8(15) . . ?
O10 C67 H67A 109.6 . . ?
O10 C67 H67B 109.6 . . ?
H67A C67 H67B 108.1 . . ?
C68 C67 O10 110.3(13) . . ?
C68 C67 H67A 109.6 . . ?
C68 C67 H67B 109.6 . . ?
C67 C68 H68A 108.5 . . ?
C67 C68 H68B 108.5 . . ?
C67 C68 C69 115.3(14) . . ?
H68A C68 H68B 107.5 . . ?
C69 C68 H68A 108.5 . . ?
C69 C68 H68B 108.5 . . ?
C68 C69 H69A 112.2 . . ?
C68 C69 H69B 112.2 . . ?
C68 C69 C70 97.9(12) . . ?
H69A C69 H69B 109.8 . . ?
C70 C69 H69A 112.2 . . ?
C70 C69 H69B 112.2 . . ?
O10 C70 C69 110.1(13) . . ?
O10 C70 H70A 109.6 . . ?
O10 C70 H70B 109.6 . . ?
C69 C70 H70A 109.6 . . ?
C69 C70 H70B 109.6 . . ?
H70A C70 H70B 108.1 . . ?
C70A O10A C67A 109.0(15) . . ?
O10A C67A H67C 112.6 . . ?
O10A C67A H67D 112.6 . . ?
H67C C67A H67D 110.1 . . ?
C68A C67A O10A 95.7(15) . . ?
C68A C67A H67C 112.6 . . ?
C68A C67A H67D 112.6 . . ?
C67A C68A H68C 107.2 . . ?
C67A C68A H68D 107.2 . . ?
H68C C68A H68D 106.8 . . ?
C69A C68A C67A 120.7(18) . . ?
C69A C68A H68C 107.2 . . ?
C69A C68A H68D 107.2 . . ?
C68A C69A H69C 109.3 . . ?
C68A C69A H69D 109.3 . . ?
C68A C69A C70A 111.7(17) . . ?
H69C C69A H69D 107.9 . . ?
C70A C69A H69C 109.3 . . ?
C70A C69A H69D 109.3 . . ?
O10A C70A H70C 111.3 . . ?
O10A C70A H70D 111.3 . . ?
C69A C70A O10A 102.3(13) . . ?
C69A C70A H70C 111.3 . . ?
C69A C70A H70D 111.3 . . ?
H70C C70A H70D 109.2 . . ?

loop_
_geom_bond_atom_site_label_1
_geom_bond_atom_site_label_2
_geom_bond_distance
_geom_bond_site_symmetry_2
_geom_bond_publ_flag
Gd1 O2 2.1631(18) . ?
Gd1 O3 2.1561(16) . ?
Gd1 O4 2.1699(17) . ?
Gd1 O5 2.4796(19) . ?
Gd1 O6 2.468(2) . ?
Gd1 O7 2.4864(18) . ?
O1 H1 0.8400 . ?
O1 C10 1.373(3) . ?
O2 C18 1.333(3) . ?
O3 C41 1.337(3) . ?
O4 C33 1.336(3) . ?
O5 C47 1.458(4) . ?
O5 C50 1.446(4) . ?
O6 C51 1.509(14) . ?
O6 C51A 1.451(8) . ?
O6 C54 1.40(3) . ?
O6 C54A 1.513(19) . ?
O7 C55 1.454(4) . ?
O7 C58 1.445(3) . ?
C1 H1A 0.9800 . ?
C1 H1B 0.9800 . ?
C1 H1C 0.9800 . ?
C1 C4 1.539(4) . ?
C2 H2A 0.9800 . ?
C2 H2B 0.9800 . ?
C2 H2C 0.9800 . ?
C2 C4 1.543(4) . ?
C3 H3A 0.9800 . ?
C3 H3B 0.9800 . ?
C3 H3C 0.9800 . ?
C3 C4 1.539(4) . ?
C4 C5 1.536(4) . ?
C5 C6 1.391(4) . ?
C5 C10 1.416(3) . ?
C6 H6 0.9500 . ?
C6 C7 1.393(4) . ?
C7 C8 1.374(4) . ?
C7 C11 1.511(4) . ?
C8 H8 0.9500 . ?
C8 C9 1.398(4) . ?
C9 C10 1.397(4) . ?
C9 C12 1.505(4) . ?
C11 H11A 0.9800 . ?
C11 H11B 0.9800 . ?
C11 H11C 0.9800 . ?
C12 H12A 0.9900 . ?
C12 H12B 0.9900 . ?
C12 C13 1.522(4) . ?
C13 C14 1.388(4) . ?
C13 C18 1.410(3) . ?
C14 H14 0.9500 . ?
C14 C15 1.392(4) . ?
C15 C16 1.382(5) . ?
C15 C23 1.513(4) . ?
C16 H16 0.9500 . ?
C16 C17 1.395(4) . ?
C17 C18 1.423(3) . ?
C17 C19 1.543(4) . ?
C19 C20 1.529(5) . ?
C19 C21 1.544(4) . ?
C19 C22 1.534(4) . ?
C20 H20A 0.9800 . ?
C20 H20B 0.9800 . ?
C20 H20C 0.9800 . ?
C21 H21A 0.9800 . ?
C21 H21B 0.9800 . ?
C21 H21C 0.9800 . ?
C22 H22A 0.9800 . ?
C22 H22B 0.9800 . ?
C22 H22C 0.9800 . ?
C23 H23A 0.9800 . ?
C23 H23B 0.9800 . ?
C23 H23C 0.9800 . ?
C24 H24A 0.9800 . ?
C24 H24B 0.9800 . ?
C24 H24C 0.9800 . ?
C24 C27 1.541(4) . ?
C25 H25A 0.9800 . ?
C25 H25B 0.9800 . ?
C25 H25C 0.9800 . ?
C25 C27 1.534(4) . ?
C26 H26A 0.9800 . ?
C26 H26B 0.9800 . ?
C26 H26C 0.9800 . ?
C26 C27 1.530(4) . ?
C27 C28 1.536(3) . ?
C28 C29 1.398(3) . ?
C28 C33 1.426(3) . ?
C29 H29 0.9500 . ?
C29 C30 1.389(3) . ?
C30 C31 1.390(3) . ?
C30 C34 1.510(3) . ?
C31 H31 0.9500 . ?
C31 C32 1.382(3) . ?
C32 C33 1.418(3) . ?
C32 C35 1.521(3) . ?
C34 H34A 0.9800 . ?
C34 H34B 0.9800 . ?
C34 H34C 0.9800 . ?
C35 H35A 0.9900 . ?
C35 H35B 0.9900 . ?
C35 C36 1.517(3) . ?
C36 C37 1.391(3) . ?
C36 C41 1.411(3) . ?
C37 H37 0.9500 . ?
C37 C38 1.388(4) . ?
C38 C39 1.392(4) . ?
C38 C42 1.514(4) . ?
C39 H39 0.9500 . ?
C39 C40 1.398(4) . ?
C40 C41 1.423(3) . ?
C40 C43 1.532(3) . ?
C42 H42A 0.9800 . ?
C42 H42B 0.9800 . ?
C42 H42C 0.9800 . ?
C43 C44 1.539(4) . ?
C43 C45 1.540(4) . ?
C43 C46 1.537(4) . ?
C44 H44A 0.9800 . ?
C44 H44B 0.9800 . ?
C44 H44C 0.9800 . ?
C45 H45A 0.9800 . ?
C45 H45B 0.9800 . ?
C45 H45C 0.9800 . ?
C46 H46A 0.9800 . ?
C46 H46B 0.9800 . ?
C46 H46C 0.9800 . ?
C47 H47A 0.9900 . ?
C47 H47B 0.9900 . ?
C47 H47C 0.9900 . ?
C47 H47D 0.9900 . ?
C47 C48 1.439(6) . ?
C47 C48A 1.464(10) . ?
C48 H48A 0.9900 . ?
C48 H48B 0.9900 . ?
C48 C49 1.506(13) . ?
C48A H48C 0.9900 . ?
C48A H48D 0.9900 . ?
C48A C49A 1.43(3) . ?
C49 H49A 0.9900 . ?
C49 H49B 0.9900 . ?
C49 C50 1.595(13) . ?
C49A H49C 0.9900 . ?
C49A H49D 0.9900 . ?
C49A C50 1.418(15) . ?
C50 H50A 0.9900 . ?
C50 H50B 0.9900 . ?
C50 H50C 0.9900 . ?
C50 H50D 0.9900 . ?
C51 H51A 0.9900 . ?
C51 H51B 0.9900 . ?
C51 C52 1.500(15) . ?
C51A H51C 0.9900 . ?
C51A H51D 0.9900 . ?
C51A C52A 1.503(10) . ?
C52 H52A 0.9900 . ?
C52 H52B 0.9900 . ?
C52 C53 1.58(2) . ?
C52A H52C 0.9900 . ?
C52A H52D 0.9900 . ?
C52A C53A 1.506(10) . ?
C53 H53A 0.9900 . ?
C53 H53B 0.9900 . ?
C53 C54 1.48(3) . ?
C53A H53C 0.9900 . ?
C53A H53D 0.9900 . ?
C53A C54A 1.553(17) . ?
C54 H54A 0.9900 . ?
C54 H54B 0.9900 . ?
C54A H54C 0.9900 . ?
C54A H54D 0.9900 . ?
C55 H55A 0.9900 . ?
C55 H55B 0.9900 . ?
C55 C56 1.485(5) . ?
C56 H56A 0.9900 . ?
C56 H56B 0.9900 . ?
C56 C57 1.405(7) . ?
C57 H57A 0.9900 . ?
C57 H57B 0.9900 . ?
C57 C58 1.506(5) . ?
C58 H58A 0.9900 . ?
C58 H58B 0.9900 . ?
O8 C59 1.415(10) . ?
O8 C60 1.566(14) . ?
C59 H59A 0.9900 . ?
C59 H59B 0.9900 . ?
C59 C62 1.466(13) . ?
C60 H60A 0.9900 . ?
C60 H60B 0.9900 . ?
C60 C61 1.532(15) . ?
C61 H61A 0.9900 . ?
C61 H61B 0.9900 . ?
C61 C62 1.545(14) . ?
C62 H62A 0.9900 . ?
C62 H62B 0.9900 . ?
O8A C59A 1.448(11) . ?
O8A C60A 1.437(11) . ?
C59A H59C 0.9900 . ?
C59A H59D 0.9900 . ?
C59A C62A 1.498(13) . ?
C60A H60C 0.9900 . ?
C60A H60D 0.9900 . ?
C60A C61A 1.476(10) . ?
C61A H61C 0.9900 . ?
C61A H61D 0.9900 . ?
C61A C62A 1.523(13) . ?
C62A H62C 0.9900 . ?
C62A H62D 0.9900 . ?
O9 C63 1.379(9) . ?
O9 C64 1.421(9) . ?
C63 H63A 0.9900 . ?
C63 H63B 0.9900 . ?
C63 C66 1.454(15) . ?
C64 H64A 0.9900 . ?
C64 H64B 0.9900 . ?
C64 C65 1.482(14) . ?
C65 H65A 0.9900 . ?
C65 H65B 0.9900 . ?
C65 C66 1.476(15) . ?
C66 H66A 0.9900 . ?
C66 H66B 0.9900 . ?
O9A C63A 1.273(14) . ?
O9A C64A 1.323(14) . ?
C63A H63C 0.9900 . ?
C63A H63D 0.9900 . ?
C63A C66A 1.544(14) . ?
C64A H64C 0.9900 . ?
C64A H64D 0.9900 . ?
C64A C65A 1.393(15) . ?
C65A H65C 0.9900 . ?
C65A H65D 0.9900 . ?
C65A C66A 1.505(15) . ?
C66A H66C 0.9900 . ?
C66A H66D 0.9900 . ?
O10 C67 1.74(3) . ?
O10 C70 1.49(3) . ?
C67 H67A 0.9900 . ?
C67 H67B 0.9900 . ?
C67 C68 1.35(2) . ?
C68 H68A 0.9900 . ?
C68 H68B 0.9900 . ?
C68 C69 1.56(2) . ?
C69 H69A 0.9900 . ?
C69 H69B 0.9900 . ?
C69 C70 1.75(3) . ?
C70 H70A 0.9900 . ?
C70 H70B 0.9900 . ?
O10A C67A 1.524(16) . ?
O10A C70A 1.491(16) . ?
C67A H67C 0.9900 . ?
C67A H67D 0.9900 . ?
C67A C68A 1.34(3) . ?
C68A H68C 0.9900 . ?
C68A H68D 0.9900 . ?
C68A C69A 1.29(2) . ?
C69A H69C 0.9900 . ?
C69A H69D 0.9900 . ?
C69A C70A 1.31(3) . ?
C70A H70C 0.9900 . ?
C70A H70D 0.9900 . ?

loop_
_geom_torsion_atom_site_label_1
_geom_torsion_atom_site_label_2
_geom_torsion_atom_site_label_3
_geom_torsion_atom_site_label_4
_geom_torsion
_geom_torsion_site_symmetry_1
_geom_torsion_site_symmetry_2
_geom_torsion_site_symmetry_3
_geom_torsion_site_symmetry_4
_geom_torsion_publ_flag
Gd1 O2 C18 C13 61.9(5) . . . . ?
Gd1 O2 C18 C17 -119.4(4) . . . . ?
Gd1 O3 C41 C36 -11.5(4) . . . . ?
Gd1 O3 C41 C40 169.7(2) . . . . ?
Gd1 O4 C33 C28 -160.3(2) . . . . ?
Gd1 O4 C33 C32 20.2(4) . . . . ?
Gd1 O5 C47 C48 137.2(4) . . . . ?
Gd1 O5 C47 C48A -176.2(7) . . . . ?
Gd1 O5 C50 C49 -147.3(5) . . . . ?
Gd1 O5 C50 C49A -167.2(9) . . . . ?
Gd1 O6 C51 C52 -147.2(8) . . . . ?
Gd1 O6 C51A C52A -159.7(4) . . . . ?
Gd1 O6 C54 C53 165.4(11) . . . . ?
Gd1 O6 C54A C53A -170.9(8) . . . . ?
Gd1 O7 C55 C56 -165.7(4) . . . . ?
Gd1 O7 C58 C57 -174.0(3) . . . . ?
O5 C47 C48 C49 29.3(6) . . . . ?
O5 C47 C48A C49A -22.9(14) . . . . ?
O6 C51 C52 C53 -37.6(12) . . . . ?
O6 C51A C52A C53A -29.8(8) . . . . ?
O7 C55 C56 C57 -26.3(7) . . . . ?
C1 C4 C5 C6 115.7(3) . . . . ?
C1 C4 C5 C10 -64.7(3) . . . . ?
C2 C4 C5 C6 -122.4(3) . . . . ?
C2 C4 C5 C10 57.2(3) . . . . ?
C3 C4 C5 C6 -4.1(3) . . . . ?
C3 C4 C5 C10 175.5(2) . . . . ?
C4 C5 C6 C7 177.9(2) . . . . ?
C4 C5 C10 O1 3.6(3) . . . . ?
C4 C5 C10 C9 -177.5(2) . . . . ?
C5 C6 C7 C8 -0.4(4) . . . . ?
C5 C6 C7 C11 179.9(3) . . . . ?
C6 C5 C10 O1 -176.7(2) . . . . ?
C6 C5 C10 C9 2.2(3) . . . . ?
C6 C7 C8 C9 2.1(4) . . . . ?
C7 C8 C9 C10 -1.6(4) . . . . ?
C7 C8 C9 C12 -177.6(3) . . . . ?
C8 C9 C10 O1 178.2(2) . . . . ?
C8 C9 C10 C5 -0.6(4) . . . . ?
C8 C9 C12 C13 -65.4(4) . . . . ?
C9 C12 C13 C14 -20.4(5) . . . . ?
C9 C12 C13 C18 159.5(3) . . . . ?
C10 C5 C6 C7 -1.7(4) . . . . ?
C10 C9 C12 C13 118.7(3) . . . . ?
C11 C7 C8 C9 -178.2(3) . . . . ?
C12 C9 C10 O1 -5.9(4) . . . . ?
C12 C9 C10 C5 175.2(3) . . . . ?
C12 C13 C14 C15 179.5(3) . . . . ?
C12 C13 C18 O2 0.8(4) . . . . ?
C12 C13 C18 C17 -177.9(3) . . . . ?
C13 C14 C15 C16 -0.6(4) . . . . ?
C13 C14 C15 C23 -177.9(3) . . . . ?
C14 C13 C18 O2 -179.2(2) . . . . ?
C14 C13 C18 C17 2.1(4) . . . . ?
C14 C15 C16 C17 -0.1(4) . . . . ?
C15 C16 C17 C18 1.7(4) . . . . ?
C15 C16 C17 C19 -175.7(2) . . . . ?
C16 C17 C18 O2 178.6(2) . . . . ?
C16 C17 C18 C13 -2.7(3) . . . . ?
C16 C17 C19 C20 112.7(3) . . . . ?
C16 C17 C19 C21 -6.1(3) . . . . ?
C16 C17 C19 C22 -126.0(3) . . . . ?
C18 C13 C14 C15 -0.4(4) . . . . ?
C18 C17 C19 C20 -64.8(3) . . . . ?
C18 C17 C19 C21 176.5(2) . . . . ?
C18 C17 C19 C22 56.6(3) . . . . ?
C19 C17 C18 O2 -3.9(3) . . . . ?
C19 C17 C18 C13 174.8(2) . . . . ?
C23 C15 C16 C17 177.2(3) . . . . ?
C24 C27 C28 C29 -1.3(4) . . . . ?
C24 C27 C28 C33 -178.8(2) . . . . ?
C25 C27 C28 C29 117.2(3) . . . . ?
C25 C27 C28 C33 -60.3(3) . . . . ?
C26 C27 C28 C29 -121.1(3) . . . . ?
C26 C27 C28 C33 61.4(3) . . . . ?
C27 C28 C29 C30 -176.9(2) . . . . ?
C27 C28 C33 O4 -4.5(4) . . . . ?
C27 C28 C33 C32 174.9(2) . . . . ?
C28 C29 C30 C31 1.3(4) . . . . ?
C28 C29 C30 C34 -179.3(3) . . . . ?
C29 C28 C33 O4 177.9(2) . . . . ?
C29 C28 C33 C32 -2.7(3) . . . . ?
C29 C30 C31 C32 -1.2(4) . . . . ?
C30 C31 C32 C33 -0.9(4) . . . . ?
C30 C31 C32 C35 177.3(2) . . . . ?
C31 C32 C33 O4 -177.8(2) . . . . ?
C31 C32 C33 C28 2.8(3) . . . . ?
C31 C32 C35 C36 76.9(3) . . . . ?
C32 C35 C36 C37 -80.1(3) . . . . ?
C32 C35 C36 C41 101.0(3) . . . . ?
C33 C28 C29 C30 0.7(4) . . . . ?
C33 C32 C35 C36 -105.0(3) . . . . ?
C34 C30 C31 C32 179.4(2) . . . . ?
C35 C32 C33 O4 4.1(3) . . . . ?
C35 C32 C33 C28 -175.3(2) . . . . ?
C35 C36 C37 C38 -179.9(3) . . . . ?
C35 C36 C41 O3 -3.1(3) . . . . ?
C35 C36 C41 C40 175.7(2) . . . . ?
C36 C37 C38 C39 3.1(5) . . . . ?
C36 C37 C38 C42 -178.8(3) . . . . ?
C37 C36 C41 O3 177.9(2) . . . . ?
C37 C36 C41 C40 -3.3(3) . . . . ?
C37 C38 C39 C40 -1.1(5) . . . . ?
C38 C39 C40 C41 -2.9(4) . . . . ?
C38 C39 C40 C43 173.2(3) . . . . ?
C39 C40 C41 O3 -176.1(2) . . . . ?
C39 C40 C41 C36 5.1(3) . . . . ?
C39 C40 C43 C44 1.1(3) . . . . ?
C39 C40 C43 C45 121.1(3) . . . . ?
C39 C40 C43 C46 -117.7(3) . . . . ?
C41 C36 C37 C38 -1.0(4) . . . . ?
C41 C40 C43 C44 177.1(2) . . . . ?
C41 C40 C43 C45 -62.9(3) . . . . ?
C41 C40 C43 C46 58.3(3) . . . . ?
C42 C38 C39 C40 -179.2(3) . . . . ?
C43 C40 C41 O3 7.7(3) . . . . ?
C43 C40 C41 C36 -171.0(2) . . . . ?
C47 O5 C50 C49 27.6(6) . . . . ?
C47 O5 C50 C49A 7.7(10) . . . . ?
C47 C48 C49 C50 -10.9(8) . . . . ?
C47 C48A C49A C50 26.7(15) . . . . ?
C48 C49 C50 O5 -10.4(8) . . . . ?
C48A C49A C50 O5 -20.4(13) . . . . ?
C50 O5 C47 C48 -38.0(5) . . . . ?
C50 O5 C47 C48A 8.6(8) . . . . ?
C51 O6 C54 C53 -21(2) . . . . ?
C51 C52 C53 C54 29.7(18) . . . . ?
C51A O6 C54A C53A 18.4(14) . . . . ?
C51A C52A C53A C54A 38.4(10) . . . . ?
C52 C53 C54 O6 -6(2) . . . . ?
C52A C53A C54A O6 -35.7(13) . . . . ?
C54 O6 C51 C52 39.8(17) . . . . ?
C54A O6 C51A C52A 6.7(12) . . . . ?
C55 O7 C58 C57 13.5(5) . . . . ?
C55 C56 C57 C58 34.9(7) . . . . ?
C56 C57 C58 O7 -30.5(6) . . . . ?
C58 O7 C55 C56 7.0(6) . . . . ?
O8 C59 C62 C61 -30.3(15) . . . . ?
O8 C60 C61 C62 14.9(14) . . . . ?
C59 O8 C60 C61 -33.6(12) . . . . ?
C60 O8 C59 C62 39.9(12) . . . . ?
C60 C61 C62 C59 7.7(16) . . . . ?
O8A C59A C62A C61A -0.2(19) . . . . ?
O8A C60A C61A C62A -36.8(14) . . . . ?
C59A O8A C60A C61A 36.0(14) . . . . ?
C60A O8A C59A C62A -22.2(18) . . . . ?
C60A C61A C62A C59A 22.0(17) . . . . ?
O9 C63 C66 C65 -10(2) . . . . ?
O9 C64 C65 C66 -22.6(18) . . . . ?
C63 O9 C64 C65 13.8(10) . . . . ?
C64 O9 C63 C66 -2.5(17) . . . . ?
C64 C65 C66 C63 20(2) . . . . ?
O9A C63A C66A C65A -9.6(18) . . . . ?
O9A C64A C65A C66A 3(2) . . . . ?
C63A O9A C64A C65A -10(2) . . . . ?
C64A O9A C63A C66A 11.8(17) . . . . ?
C64A C65A C66A C63A 3.5(18) . . . . ?
O10 C67 C68 C69 15(2) . . . . ?
C67 O10 C70 C69 28(2) . . . . ?
C67 C68 C69 C70 3(2) . . . . ?
C68 C69 C70 O10 -22(2) . . . . ?
C70 O10 C67 C68 -27(2) . . . . ?
O10A C67A C68A C69A 3(2) . . . . ?
C67A O10A C70A C69A 8(3) . . . . ?
C67A C68A C69A C70A 2(3) . . . . ?
C68A C69A C70A O10A -6(3) . . . . ?
C70A O10A C67A C68A -7(2) . . . . ?
